data_1571315
loop_
_publ_author_name
'Andrews, Keith G.'
'Horton, Peter N.'
'Coles, Simon J.'

_publ_section_title
;
 Programmable synthesis of organic cages with reduced symmetry.
;
_journal_issue 17
_journal_name_full 'Chemical science'
_journal_page_first 6536
_journal_page_last 6543
_journal_paper_doi 10.1039/d4sc00889h
_journal_volume 15
_journal_year 2024
_chemical_absolute_configuration unk
_chemical_formula_moiety '2(C88 H88 N3 O5), 7.5[C4H8O], 1.5[C4H8O], 2[C4H8O]'
_chemical_formula_sum 'C220 H264 N6 O21'
_chemical_formula_weight 3328.36
_space_group_crystal_system monoclinic
_space_group_IT_number 5
_space_group_name_Hall 'C 2y'
_space_group_name_H-M_alt 'C 1 2 1'
_atom_sites_solution_hydrogens geom
_atom_sites_solution_primary dual
_audit_creation_date 2022-05-31
_audit_creation_method
;
Olex2 1.5
(compiled 2022.04.07 svn.rca3783a0 for OlexSys, GUI svn.r6498)
;
_audit_update_record
;
2022-09-27 deposited with the CCDC.	2024-04-01 downloaded from the CCDC.
;
_cell_angle_alpha 90
_cell_angle_beta 92.591(3)
_cell_angle_gamma 90
_cell_formula_units_Z 4
_cell_length_a 22.2490(10)
_cell_length_b 42.9082(14)
_cell_length_c 23.6046(4)
_cell_measurement_reflns_used 28901
_cell_measurement_temperature 100(2)
_cell_measurement_theta_max 74.6060
_cell_measurement_theta_min 2.1340
_cell_volume 22511.4(13)
_computing_cell_refinement 'CrysAlisPro 1.171.41.105a (Rigaku OD, 2021)'
_computing_data_collection 'CrysAlisPro 1.171.41.105a (Rigaku OD, 2021)'
_computing_data_reduction 'CrysAlisPro 1.171.41.105a (Rigaku OD, 2021)'
_computing_molecular_graphics 'Olex2 1.5 (Dolomanov et al., 2009)'
_computing_publication_material 'Olex2 1.5 (Dolomanov et al., 2009)'
_computing_structure_refinement 'SHELXL 2018/3 (Sheldrick, 2015)'
_computing_structure_solution 'SHELXT 2018/2 (Sheldrick, 2018)'
_diffrn_ambient_temperature 100(2)
_diffrn_detector 'hybrid pixel array detector'
_diffrn_detector_area_resol_mean 10
_diffrn_detector_dtime 0.000
_diffrn_detector_type 'Rigaku, HyPix 6000HE'
_diffrn_measured_fraction_theta_full 0.991
_diffrn_measured_fraction_theta_max 0.990
_diffrn_measurement_details
;
List of Runs (angles in degrees, time in seconds):

  # Type    Start    End  Width  t~exp~   \w     \q     \k     \f   Frames
#--------------------------------------------------------------------------
  1  \w   -116.00 -72.00   0.50    5.00    --  -44.51   0.00-180.00   88
  2  \w    -92.00 -17.00   0.50    5.00    --  -44.51 125.00-150.00  150
  3  \w    -29.00  43.00   0.50    5.00    --   44.51 -37.00  30.00  144
  4  \w    -30.00  22.00   0.50    5.00    --   44.51 -19.00-150.00  104
  5  \w     23.00  92.00   0.50    5.00    --   44.51-125.00-120.00  138
  6  \w    -30.00  22.00   0.50    5.00    --   44.51 -19.00  60.00  104
  7  \w    -30.00  22.00   0.50    5.00    --   44.51 -19.00   0.00  104
  8  \w    -30.00  22.00   0.50    5.00    --   44.51 -19.00 120.00  104
  9  \w     30.00 116.00   0.50    5.00    --   44.51  57.00   0.00  172
 10  \w     29.00  76.00   0.50   16.00    --  101.75 -61.00 -30.00   94
 11  \w     29.00 106.00   0.50   16.00    --  101.75 -94.00 -90.00  154
 12  \w     29.00  76.00   0.50   16.00    --  101.75 -61.00  30.00   94
 13  \w     29.00 112.00   0.50   16.00    --  101.75-125.00 120.00  166
 14  \w     89.00 174.00   0.50   16.00    --  101.75  45.00 -60.00  170
 15  \w     85.00 175.00   0.50   16.00    --  101.75  61.00  30.00  180
 16  \w     29.00 112.00   0.50   16.00    --  101.75-125.00-120.00  166
 17  \w     29.00 106.00   0.50   16.00    --  101.75 -94.00-150.00  154
 18  \w     29.00 106.00   0.50   16.00    --  101.75 -94.00 120.00  154
 19  \w     29.00 112.00   0.50   16.00    --  101.75-125.00 150.00  166
 20  \w     63.00 106.00   0.50   16.00    --  101.75 -94.00 150.00   86
 21  \w     83.00 147.00   0.50   16.00    --  101.75 125.00 -60.00  128
 22  \w     86.00 123.00   0.50   16.00    --  101.75 125.00  30.00   74
 23  \w     67.00 104.00   0.50   16.00    --  101.75 -94.00   0.00   74
 24  \w     31.00 116.00   0.50   16.00    --  101.75-132.00 145.91  170
 25  \w    140.00 166.00   0.50   16.00    --  101.75 125.00  30.00   52
 26  \w   -173.00 -90.00   0.50   16.00    -- -103.00 -45.00 120.00  166
 27  \w   -120.00 -30.00   0.50   16.00    -- -103.00  77.00 -30.00  180
 28  \w   -110.00 -30.00   0.50   16.00    -- -103.00 125.00 -60.00  160
 29  \w    -70.00 -45.00   0.50   16.00    -- -103.00  61.00 -30.00   50
 30  \w    -70.00 -33.00   0.50   16.00    -- -103.00  61.00  90.00   74
 31  \w   -121.00 -95.00   0.50   16.00    -- -103.00 -50.00 144.16   52
 32  \w   -173.00 -97.00   0.50   16.00    -- -103.00 -60.00-131.60  152
;
_diffrn_measurement_device 'four-circle diffractometer'
_diffrn_measurement_device_details 'Rigaku, UG2 \k goniometer'
_diffrn_measurement_device_type
'Rigaku 007HF diffractometer equipped with Arc)Sec VHF Varimax confocal mirrors and a UG2 goniometer and HyPix 6000HE detector'
_diffrn_measurement_method 'profile data from \w-scans'
_diffrn_measurement_specimen_support 'MiTeGen loops'
_diffrn_orient_matrix_type 'CrysAlisPro convention (1999,Acta A55,543-557)'
_diffrn_orient_matrix_UB_11 0.0565159000
_diffrn_orient_matrix_UB_12 -0.0206250000
_diffrn_orient_matrix_UB_13 0.0073033000
_diffrn_orient_matrix_UB_21 -0.0382633000
_diffrn_orient_matrix_UB_22 -0.0290842000
_diffrn_orient_matrix_UB_23 -0.0144789000
_diffrn_orient_matrix_UB_31 0.0120723000
_diffrn_orient_matrix_UB_32 0.0043384000
_diffrn_orient_matrix_UB_33 -0.0632781000
_diffrn_radiation_collimation 'Arc)Sec VHF Varimax focusing mirrors'
_diffrn_radiation_monochromator mirror
_diffrn_radiation_probe x-ray
_diffrn_radiation_type 'Cu K\a'
_diffrn_radiation_wavelength 1.54178
_diffrn_reflns_av_R_equivalents 0.0953
_diffrn_reflns_av_unetI/netI 0.0708
_diffrn_reflns_Laue_measured_fraction_full 0.991
_diffrn_reflns_Laue_measured_fraction_max 0.990
_diffrn_reflns_limit_h_max 26
_diffrn_reflns_limit_h_min -26
_diffrn_reflns_limit_k_max 51
_diffrn_reflns_limit_k_min -51
_diffrn_reflns_limit_l_max 22
_diffrn_reflns_limit_l_min -28
_diffrn_reflns_number 114810
_diffrn_reflns_point_group_measured_fraction_full 0.938
_diffrn_reflns_point_group_measured_fraction_max 0.936
_diffrn_reflns_theta_full 67.679
_diffrn_reflns_theta_max 68.243
_diffrn_reflns_theta_min 2.239
_diffrn_source 'Rotating anode'
_diffrn_source_current 30.0
_diffrn_source_power 1.2
_diffrn_source_target Cu
_diffrn_source_type 'Rigaku 007 HF'
_diffrn_source_voltage 40.0
_exptl_absorpt_coefficient_mu 0.486
_exptl_absorpt_correction_T_max 1.00000
_exptl_absorpt_correction_T_min 0.77478
_exptl_absorpt_correction_type multi-scan
_exptl_absorpt_process_details
;
CrysAlisPro 1.171.41.105a (Rigaku Oxford Diffraction, 2021)
Empirical absorption correction using spherical harmonics,
implemented in SCALE3 ABSPACK scaling algorithm.
;
_exptl_crystal_colour colourless
_exptl_crystal_colour_primary colourless
_exptl_crystal_density_diffrn 0.982
_exptl_crystal_description block
_exptl_crystal_F_000 7176
_exptl_crystal_recrystallization_method
"'The material was crystallised by vapour diffusion of methanol into a solution of THF'"
_exptl_crystal_size_max 0.52
_exptl_crystal_size_mid 0.36
_exptl_crystal_size_min 0.22
_refine_diff_density_max 0.301
_refine_diff_density_min -0.298
_refine_diff_density_rms 0.059
_refine_ls_abs_structure_details
;
 Refined as an inversion twin.
;
_refine_ls_abs_structure_Flack 0.6(2)
_refine_ls_extinction_method none
_refine_ls_goodness_of_fit_ref 1.002
_refine_ls_hydrogen_treatment constr
_refine_ls_matrix_type full
_refine_ls_number_parameters 1543
_refine_ls_number_reflns 38612
_refine_ls_number_restraints 3776
_refine_ls_restrained_S_all 1.003
_refine_ls_R_factor_all 0.1168
_refine_ls_R_factor_gt 0.0879
_refine_ls_shift/su_max 0.002
_refine_ls_shift/su_mean 0.000
_refine_ls_structure_factor_coef Fsqd
_refine_ls_weighting_details 'w=1/[\s^2^(Fo^2^)+(0.1867P)^2^] where P=(Fo^2^+2Fc^2^)/3'
_refine_ls_weighting_scheme calc
_refine_ls_wR_factor_gt 0.2385
_refine_ls_wR_factor_ref 0.2720
_reflns_Friedel_coverage 0.863
_reflns_Friedel_fraction_full 0.883
_reflns_Friedel_fraction_max 0.880
_reflns_number_gt 24747
_reflns_number_total 38612
_reflns_threshold_expression 'I > 2\s(I)'
_cod_data_source_file d4sc00889h3.cif
_cod_data_source_block 2021ncs0274_3e
_cod_depositor_comments 'Adding full bibliography for 1571314--1571316.cif.'
_cod_database_code 1571315
_shelx_shelxl_version_number 2018/3
_chemical_oxdiff_formula 'C176 H176 N6 O10'
_chemical_oxdiff_usercomment k51_303
_shelx_space_group_comment
;
The symmetry employed for this shelxl refinement is uniquely defined
by the following loop, which should always be used as a source of
symmetry information in preference to the above space-group names.
They are only intended as comments.
;
_shelx_estimated_absorpt_t_max 0.901
_shelx_estimated_absorpt_t_min 0.786
_olex2_refinement_description
;
1. Twinned data refinement
 Scales: 0.4(2)
 0.6(2)
2. Fixed Uiso
 At 1.2 times of:
  All C(H) groups, All N(H) groups
 At 1.5 times of:
  All C(H,H,H) groups
3. Restrained distances
 C101-C191
 1.5 with sigma of 0.02
 O192-C192
 1.5 with sigma of 0.01
 C30-C28 = C28-C31
 1.54 with sigma of 0.02
 C41-C39 = C39-C40
 1.54 with sigma of 0.02
 C39-C42 = C39-C35
 1.55 with sigma of 0.02
 C52-C50 = C50-C51
 1.54 with sigma of 0.02
 C28-C29 = C28-C26
 1.55 with sigma of 0.02
 C50-C46 = C50-C53
 1.55 with sigma of 0.02
 C130-C128 = C128-C124
 1.54 with sigma of 0.02
 C128-C129 = C128-C131
 1.55 with sigma of 0.02
 C132-C133
 1.52 with sigma of 0.015
 C133-C132
 1.52 with sigma of 0.02
 C41-C42 = C41-C35
 2.52 with sigma of 0.04
 C130-C129 = C130-C131
 2.52 with sigma of 0.04
 C30-C29 = C30-C26
 2.52 with sigma of 0.04
 C41-C40
 2.56 with sigma of 0.04
 C30-C31
 2.56 with sigma of 0.04
 C52-C46 = C52-C53
 2.52 with sigma of 0.04
 C52-C51
 2.56 with sigma of 0.04
 C130-C124
 2.56 with sigma of 0.04
 C41-C40 \\sim C41-C42 \\sim C41-C35
 with sigma of 0.04
 C40-C42 \\sim C40-C35 \\sim C42-C35
 with sigma of 0.04
 C57-C71 \\sim C57-C70 \\sim C57-C69 \\sim C71-C70 \\sim C70-C69
 with sigma of 0.04
 C39-C40 \\sim C39-C42 \\sim C39-C35 \\sim C39-C41
 with sigma of 0.02
 C68-C57 \\sim C68-C71 \\sim C68-C70 \\sim C68-C69
 with sigma of 0.02
 C41-C40 \\sim C41-C42 \\sim C41-C35 \\sim C40-C42 \\sim C40-C35 \\sim C42-C35
 with sigma of 0.04
 C39-C41 \\sim C39-C40 \\sim C39-C42 \\sim C39-C35
 with sigma of 0.02
 C28-C31 \\sim C28-C29 \\sim C28-C26 \\sim C28-C30
 with sigma of 0.02
 C31-C29 \\sim C31-C26 \\sim C29-C26
 with sigma of 0.04
 C30-C31 \\sim C30-C29 \\sim C30-C26
 with sigma of 0.04
 C28-C26 \\sim C28-C30 \\sim C28-C31 \\sim C28-C29
 with sigma of 0.02
 C26-C30 \\sim C26-C31 \\sim C26-C29 \\sim C30-C31 \\sim C30-C29 \\sim C31-C29
 with sigma of 0.04
 C50-C51 \\sim C50-C46 \\sim C50-C53 \\sim C50-C52
 with sigma of 0.02
 C51-C46 \\sim C51-C53 \\sim C46-C53
 with sigma of 0.04
 C52-C51 \\sim C52-C46 \\sim C52-C53
 with sigma of 0.04
 C128-C124 \\sim C128-C129 \\sim C128-C131 \\sim C128-C130
 with sigma of 0.02
 C124-C129 \\sim C124-C131 \\sim C129-C131
 with sigma of 0.04
 C130-C124 \\sim C130-C129 \\sim C130-C131
 with sigma of 0.04
 C141-C135 \\sim C141-C140 \\sim C141-C142 \\sim C135-C140 \\sim C135-C142
\\sim C140-C142
 with sigma of 0.04
 C139-C141 \\sim C139-C135 \\sim C139-C140 \\sim C139-C142
 with sigma of 0.02
 C180-C186 \\sim C180-C185 \\sim C180-C184 \\sim C186-C185 \\sim C186-C184
\\sim C185-C184
 with sigma of 0.04
 C173-C174 \\sim C173-C164 \\sim C173-C175 \\sim C174-C175 \\sim C164-C175
 with sigma of 0.04
 C130-C129 \\sim C130-C131 \\sim C130-C124 \\sim C129-C131 \\sim C129-C124
\\sim C131-C124
 with sigma of 0.04
 C83-C80 \\sim C83-C85 \\sim C83-C86 \\sim C83-C84
 with sigma of 0.02
 C168-C170 \\sim C168-C157 \\sim C168-C169 \\sim C168-C171
 with sigma of 0.02
 C128-C130 \\sim C128-C129 \\sim C128-C131 \\sim C128-C124
 with sigma of 0.02
 C170-C157 \\sim C170-C171 \\sim C157-C169 \\sim C157-C171
 with sigma of 0.04
 C46-C52 \\sim C46-C51 \\sim C46-C53 \\sim C52-C51 \\sim C52-C53 \\sim C51-C53
 with sigma of 0.04
 C150-C151 \\sim C150-C146 \\sim C150-C153 \\sim C150-C152
 with sigma of 0.02
 C72-C74 \\sim C72-C64 \\sim C72-C73 \\sim C72-C75
 with sigma of 0.02
 C183-C180 \\sim C183-C186 \\sim C183-C185 \\sim C183-C184
 with sigma of 0.02
 C80-C86 \\sim C80-C84 \\sim C85-C84 \\sim C86-C84
 with sigma of 0.04
 C172-C173 \\sim C172-C174 \\sim C172-C164 \\sim C172-C175
 with sigma of 0.02
 C50-C46 \\sim C50-C52 \\sim C50-C51 \\sim C50-C53
 with sigma of 0.02
 C146-C152 \\sim C153-C152
 with sigma of 0.04
 C152-C146 \\sim C146-C151
 with sigma of 0.04
 C152-C146 \\sim C146-C153
 with sigma of 0.04
 C153-C146 \\sim C146-C151
 with sigma of 0.04
 C150-C146 \\sim C152-C150 \\sim C153-C150 \\sim C151-C150
 with sigma of 0.02
 N101-C107 \\sim N103-C119 \\sim N1-C7 \\sim N102-C113 \\sim N2-C13 \\sim N3-C19
 with sigma of 0.02
4. Restrained planarity
 O101, N101, C121, C122
 with sigma of 0.01
 N101, C103, C104, C105, C106, C107, C108
 with sigma of 0.01
5. Rigid bond restraints
 All non-hydrogen atoms
 with sigma for 1-2 distances of 0.005 and sigma for 1-3 distances of 0.005
6. Uiso/Uaniso restraints and constraints
All non-hydrogen atoms have similar U: within 2A with sigma of 0.01 and sigma
for terminal atoms of 0.02 within 2A
7. Rigid body (RIGU) restrains
 All non-hydrogen atoms
 with sigma for 1-2 distances of 0.0005 and sigma for 1-3 distances of 0.0005
8.a Ternary CH refined with riding coordinates:
 C2(H2A), C102(H10A)
8.b Me refined with riding coordinates:
 C29(H29A,H29B,H29C), C30(H30A,H30B,H30C), C31(H31A,H31B,H31C), C40(H40A,H40B,
 H40C), C41(H41A,H41B,H41C), C42(H42A,H42B,H42C), C69(H69A,H69B,H69C), C70(H70A,
 H70B,H70C), C71(H71A,H71B,H71C)
8.c Aromatic/amide H refined with riding coordinates:
 N1(H1), N2(H2), N3(H3), C6(H6), C5(H5), C8(H8), C14(H14), C11(H11), C12(H12),
 C18(H18), C17(H17), C20(H20), C25(H25), C27(H27), C23(H23), C38(H38), C36(H36),
  C34(H34), C49(H49), C47(H47), C45(H45), C56(H56), C58(H58), C59(H59),
 C63(H63), C65(H65), C66(H66), C78(H78), C79(H79), C81(H81), N101(H101),
 N102(H102), N103(H103), C108(H108), C106(H106), C105(H105), C112(H112),
 C111(H111), C114(H114), C120(H120), C118(H118), C117(H117), C125(H125),
 C123(H123), C127(H127), C134(H134), C136(H136), C138(H138), C149(H149),
 C147(H147), C145(H145), C156(H156), C158(H158), C159(H159), C163(H163),
 C165(H165), C166(H166), C178(H178), C179(H179), C181(H181)
8.d Fitted hexagon refined as free rotating group:
 C7(C6,C5,C4,C3,C8), C13(C14,C9,C10,C11,C12), C19(C18,C17,C16,C15,C20),
 C24(C25,C26,C27,C22,C23), C33(C38,C37,C36,C35,C34), C44(C49,C48,C47,C46,C45),
 C55(C56,C57,C58,C59,C60), C67(C62,C63,C64,C65,C66), C77(C78,C79,C80,C81,C82),
 C103(C108,C107,C106,C105,C104), C113(C112,C111,C110,C109,C114), C115(C120,C119,
 C118,C117,C116), C126(C125,C124,C123,C122,C127), C133(C134,C135,C136,C137,
 C138), C144(C149,C148,C147,C146,C145), C155(C156,C157,C158,C159,C160),
 C167(C162,C163,C164,C165,C166), C177(C178,C179,C180,C181,C182)
8.e Idealised Me refined as rotating group:
 C51(H51A,H51B,H51C), C52(H52A,H52B,H52C), C53(H53A,H53B,H53C), C73(H73A,H73B,
 H73C), C74(H74A,H74B,H74C), C75(H75A,H75B,H75C), C84(H84A,H84B,H84C), C85(H85A,
 H85B,H85C), C86(H86A,H86B,H86C), C92(H92A,H92B,H92C), C129(H12A,H12B,H12C),
 C130(H13A,H13B,H13C), C131(H13D,H13E,H13F), C140(H14A,H14B,H14C), C141(H14D,
 H14E,H14F), C142(H14G,H14H,H14I), C151(H15A,H15B,H15C), C152(H15D,H15E,H15F),
 C153(H15G,H15H,H15I), C169(H16A,H16B,H16C), C170(H17A,H17B,H17C), C171(H17D,
 H17E,H17F), C173(H17G,H17H,H17I), C174(H17J,H17K,H17L), C175(H17M,H17N,H17O),
 C184(H18A,H18B,H18C), C185(H18D,H18E,H18F), C186(H18G,H18H,H18I), C192(H19A,
 H19B,H19C)
;
_smtbx_masks_void_probe_radius 1.2
_smtbx_masks_void_truncation_radius 1.2
_olex2_exptl_crystal_mounting_method 'The crystal was mounted on a MITIGEN holder in oil'
_olex2_submission_original_sample_id k51_303
_olex2_submission_special_instructions 'No special instructions were received'
_oxdiff_exptl_absorpt_empirical_details
;
Empirical correction (ABSPACK) includes:
- Absorption correction using spherical harmonics
- Frame scaling
- Detector area scaling
;
_oxdiff_exptl_absorpt_empirical_full_max 1.973
_oxdiff_exptl_absorpt_empirical_full_min 0.431

loop_
_space_group_symop_operation_xyz
'x, y, z'
'-x, y, -z'
'x+1/2, y+1/2, z'
'-x+1/2, y+1/2, -z'

loop_
_atom_site_label
_atom_site_type_symbol
_atom_site_fract_x
_atom_site_fract_y
_atom_site_fract_z
_atom_site_U_iso_or_equiv
_atom_site_adp_type
_atom_site_occupancy
_atom_site_site_symmetry_order
_atom_site_calc_flag
_atom_site_refinement_flags_posn
_atom_site_refinement_flags_adp
_atom_site_refinement_flags_occupancy
_atom_site_disorder_assembly
_atom_site_disorder_group
O1 O -0.8822(4) -0.75717(15) -0.7291(2) 0.103(2) Uani 1 1 d . U . . .
O2 O -0.9002(4) -0.48290(14) -0.7017(2) 0.100(2) Uani 1 1 d . U . . .
O3 O -1.2705(3) -0.68911(15) -0.69674(17) 0.0893(17) Uani 1 1 d . U . . .
O91 O -0.9536(3) -0.62698(18) -0.8544(2) 0.1045(18) Uani 1 1 d . U . . .
O92 O -1.0509(3) -0.61074(13) -0.84821(17) 0.0837(13) Uani 1 1 d . U . . .
N1 N -0.8655(3) -0.71690(17) -0.7813(2) 0.0791(15) Uani 1 1 d D U . . .
H1 H -0.851937 -0.709213 -0.812844 0.095 Uiso 1 1 calc R U . . .
N2 N -0.9420(3) -0.51489(14) -0.7740(2) 0.0705(14) Uani 1 1 d D U . . .
H2 H -0.949248 -0.516324 -0.810824 0.085 Uiso 1 1 calc R U . . .
N3 N -1.2145(3) -0.66708(15) -0.7694(2) 0.0746(14) Uani 1 1 d D U . . .
H3 H -1.216515 -0.663559 -0.806132 0.089 Uiso 1 1 calc R U . . .
C72 C -0.6172(5) -0.6457(2) -0.9709(3) 0.0973(17) Uani 1 1 d D U . . .
C1 C -0.9986(4) -0.62686(16) -0.7678(2) 0.0650(8) Uani 1 1 d . U . . .
C2 C -0.9951(3) -0.62816(16) -0.65567(19) 0.0620(9) Uani 1 1 d . U . . .
H2A H -0.992434 -0.628472 -0.613270 0.074 Uiso 1 1 calc R U . . .
C7 C -0.8894(3) -0.69624(11) -0.73993(16) 0.0877(18) Uani 1 1 d DG U . . .
C6 C -0.8855(3) -0.69501(12) -0.68104(15) 0.087(2) Uani 1 1 d G U . . .
H6 H -0.861082 -0.709562 -0.660242 0.105 Uiso 1 1 calc R U . . .
C5 C -0.9174(2) -0.67249(11) -0.65257(10) 0.0755(17) Uani 1 1 d G U . . .
H5 H -0.914772 -0.671648 -0.612314 0.091 Uiso 1 1 calc R U . . .
C4 C -0.9532(2) -0.65120(10) -0.68299(13) 0.0634(12) Uani 1 1 d G U . . .
C3 C -0.9571(2) -0.65243(11) -0.74189(12) 0.0690(13) Uani 1 1 d G U . . .
C8 C -0.9252(3) -0.67495(12) -0.77036(11) 0.088(2) Uani 1 1 d G U . . .
H8 H -0.927820 -0.675788 -0.810612 0.106 Uiso 1 1 calc R U . . .
C13 C -0.9530(3) -0.54181(8) -0.73996(14) 0.0732(17) Uani 1 1 d DG U . . .
C14 C -0.9698(3) -0.56858(9) -0.76983(9) 0.0737(18) Uani 1 1 d G U . . .
H14 H -0.972795 -0.568230 -0.810104 0.088 Uiso 1 1 calc R U . . .
C9 C -0.9821(3) -0.59585(8) -0.74079(12) 0.0637(13) Uani 1 1 d G U . . .
C10 C -0.9777(3) -0.59635(8) -0.68187(12) 0.0670(13) Uani 1 1 d G U . . .
C11 C -0.9609(3) -0.56959(9) -0.65199(9) 0.0725(17) Uani 1 1 d G U . . .
H11 H -0.957862 -0.569935 -0.611724 0.087 Uiso 1 1 calc R U . . .
C12 C -0.9485(3) -0.54232(8) -0.68104(14) 0.0785(19) Uani 1 1 d G U . . .
H12 H -0.937031 -0.524027 -0.660620 0.094 Uiso 1 1 calc R U . . .
C19 C -1.16545(18) -0.65284(14) -0.73828(14) 0.0805(17) Uani 1 1 d DG U . . .
C18 C -1.16131(18) -0.65266(14) -0.67935(14) 0.0760(16) Uani 1 1 d G U . . .
H18 H -1.195299 -0.658064 -0.658453 0.091 Uiso 1 1 calc R U . . .
C17 C -1.1074(2) -0.64458(14) -0.65099(9) 0.0782(17) Uani 1 1 d G U . . .
H17 H -1.104618 -0.644462 -0.610713 0.094 Uiso 1 1 calc R U . . .
C16 C -1.05772(17) -0.63668(13) -0.68156(12) 0.0641(11) Uani 1 1 d G U . . .
C15 C -1.06186(18) -0.63686(12) -0.74050(12) 0.0697(12) Uani 1 1 d G U . . .
C20 C -1.1157(2) -0.64494(14) -0.76886(9) 0.0800(17) Uani 1 1 d G U . . .
H20 H -1.118554 -0.645058 -0.809135 0.096 Uiso 1 1 calc R U . . .
C21 C -0.8638(4) -0.7474(2) -0.7724(3) 0.0784(17) Uani 1 1 d . U . . .
C24 C -0.7717(3) -0.77179(10) -0.89697(15) 0.0776(16) Uani 1 1 d G U . . .
C25 C -0.7560(3) -0.80212(10) -0.88176(17) 0.085(2) Uani 1 1 d G U . . .
H25 H -0.731865 -0.814209 -0.905606 0.102 Uiso 1 1 calc R U . . .
C26 C -0.7758(3) -0.81475(9) -0.83166(16) 0.0871(17) Uani 1 1 d DG U . . .
C27 C -0.8111(3) -0.79705(10) -0.79676(14) 0.0780(17) Uani 1 1 d G U . . .
H27 H -0.824585 -0.805688 -0.762520 0.094 Uiso 1 1 calc R U . . .
C22 C -0.8267(3) -0.76672(10) -0.81198(16) 0.0814(18) Uani 1 1 d G U . . .
C23 C -0.8070(3) -0.75409(8) -0.86208(16) 0.0643(14) Uani 1 1 d G U . . .
H23 H -0.817697 -0.733363 -0.872479 0.077 Uiso 1 1 calc R U . . .
C28 C -0.7726(4) -0.84958(18) -0.8200(3) 0.0931(17) Uani 1 1 d D U . . .
C29 C -0.7858(7) -0.8559(2) -0.7580(3) 0.112(3) Uani 1 1 d D U . . .
H29A H -0.783799 -0.878338 -0.750713 0.168 Uiso 1 1 calc R U . . .
H29B H -0.756031 -0.845110 -0.733268 0.168 Uiso 1 1 calc R U . . .
H29C H -0.826187 -0.848211 -0.750432 0.168 Uiso 1 1 calc R U . . .
C30 C -0.7094(5) -0.8616(3) -0.8303(5) 0.116(3) Uani 1 1 d D U . . .
H30A H -0.707575 -0.883996 -0.822768 0.174 Uiso 1 1 calc R U . . .
H30B H -0.699990 -0.857618 -0.869840 0.174 Uiso 1 1 calc R U . . .
H30C H -0.680222 -0.850723 -0.805021 0.174 Uiso 1 1 calc R U . . .
C31 C -0.8202(5) -0.8677(2) -0.8547(4) 0.094(2) Uani 1 1 d D U . . .
H31A H -0.816527 -0.889962 -0.845849 0.142 Uiso 1 1 calc R U . . .
H31B H -0.860307 -0.860378 -0.845472 0.142 Uiso 1 1 calc R U . . .
H31C H -0.814384 -0.864468 -0.895202 0.142 Uiso 1 1 calc R U . . .
C32 C -0.9201(4) -0.48600(17) -0.7518(2) 0.0697(16) Uani 1 1 d . U . . .
C33 C -0.9151(2) -0.46231(8) -0.79626(13) 0.0685(15) Uani 1 1 d G U . . .
C38 C -0.9458(2) -0.46409(8) -0.84877(13) 0.0668(15) Uani 1 1 d G U . . .
H38 H -0.967568 -0.482410 -0.859141 0.080 Uiso 1 1 calc R U . . .
C37 C -0.9446(2) -0.43906(9) -0.88609(11) 0.0603(11) Uani 1 1 d G U . . .
C36 C -0.9127(3) -0.41226(8) -0.87091(14) 0.0752(16) Uani 1 1 d G U . . .
H36 H -0.911860 -0.395154 -0.896422 0.090 Uiso 1 1 calc R U . . .
C35 C -0.8820(3) -0.41048(10) -0.81841(16) 0.098(2) Uani 1 1 d DG U . . .
C34 C -0.8831(2) -0.43550(11) -0.78108(13) 0.0743(17) Uani 1 1 d G U . . .
H34 H -0.862159 -0.434287 -0.745201 0.089 Uiso 1 1 calc R U . . .
C39 C -0.8548(5) -0.3790(2) -0.7985(4) 0.113(2) Uani 1 1 d D U . . .
C40 C -0.8418(8) -0.3774(3) -0.7352(4) 0.136(4) Uani 1 1 d D U . . .
H40A H -0.878811 -0.381528 -0.715523 0.203 Uiso 1 1 calc R U . . .
H40B H -0.811364 -0.392972 -0.724066 0.203 Uiso 1 1 calc R U . . .
H40C H -0.826818 -0.356545 -0.725020 0.203 Uiso 1 1 calc R U . . .
C41 C -0.8032(7) -0.3732(3) -0.8368(6) 0.146(4) Uani 1 1 d D U . . .
H41A H -0.817732 -0.374976 -0.876490 0.218 Uiso 1 1 calc R U . . .
H41B H -0.787024 -0.352276 -0.829820 0.218 Uiso 1 1 calc R U . . .
H41C H -0.771570 -0.388703 -0.828866 0.218 Uiso 1 1 calc R U . . .
C42 C -0.9015(7) -0.3534(3) -0.8080(7) 0.150(3) Uani 1 1 d D U . . .
H42A H -0.913540 -0.352278 -0.848403 0.224 Uiso 1 1 calc R U . . .
H42B H -0.936798 -0.358026 -0.786087 0.224 Uiso 1 1 calc R U . . .
H42C H -0.884243 -0.333370 -0.795635 0.224 Uiso 1 1 calc R U . . .
C43 C -1.2575(4) -0.68493(18) -0.7499(2) 0.0703(15) Uani 1 1 d . U . . .
C44 C -1.2970(2) -0.70365(11) -0.79290(13) 0.0690(14) Uani 1 1 d G U . . .
C49 C -1.27292(17) -0.71195(12) -0.84409(15) 0.0704(16) Uani 1 1 d G U . . .
H49 H -1.233006 -0.706003 -0.851902 0.085 Uiso 1 1 calc R U . . .
C48 C -1.3073(2) -0.72894(12) -0.88387(13) 0.0711(15) Uani 1 1 d G U . . .
C47 C -1.3657(2) -0.73764(12) -0.87244(14) 0.0701(15) Uani 1 1 d G U . . .
H47 H -1.389144 -0.749251 -0.899624 0.084 Uiso 1 1 calc R U . . .
C46 C -1.38973(18) -0.72934(13) -0.82125(17) 0.0790(15) Uani 1 1 d DG U . . .
C45 C -1.3554(2) -0.71234(12) -0.78148(13) 0.0714(15) Uani 1 1 d G U . . .
H45 H -1.371827 -0.706672 -0.746487 0.086 Uiso 1 1 calc R U . . .
C50 C -1.4547(4) -0.7383(2) -0.8068(3) 0.0911(16) Uani 1 1 d D U . . .
C51 C -1.4692(5) -0.7325(3) -0.7439(3) 0.104(3) Uani 1 1 d D U . . .
H51A H -1.465471 -0.710194 -0.735364 0.156 Uiso 1 1 calc R U . . .
H51B H -1.440854 -0.744226 -0.719077 0.156 Uiso 1 1 calc R U . . .
H51C H -1.510325 -0.739370 -0.737516 0.156 Uiso 1 1 calc R U . . .
C52 C -1.4645(6) -0.7729(3) -0.8222(5) 0.115(3) Uani 1 1 d D U . . .
H52A H -1.438630 -0.785873 -0.797297 0.173 Uiso 1 1 calc R U . . .
H52B H -1.454451 -0.776258 -0.861761 0.173 Uiso 1 1 calc R U . . .
H52C H -1.506730 -0.778408 -0.817534 0.173 Uiso 1 1 calc R U . . .
C53 C -1.5020(5) -0.7189(3) -0.8418(4) 0.116(3) Uani 1 1 d D U . . .
H53A H -1.490051 -0.717425 -0.881132 0.174 Uiso 1 1 calc R U . . .
H53B H -1.504589 -0.697971 -0.825551 0.174 Uiso 1 1 calc R U . . .
H53C H -1.541370 -0.729138 -0.840796 0.174 Uiso 1 1 calc R U . . .
C54 C -0.7542(4) -0.75948(19) -0.9513(3) 0.0779(15) Uani 1 1 d . U . . .
C55 C -0.7791(3) -0.77646(12) -1.00538(14) 0.0767(16) Uani 1 1 d G U . . .
C56 C -0.8210(3) -0.80044(13) -1.00471(14) 0.0821(19) Uani 1 1 d G U . . .
H56 H -0.836827 -0.806878 -0.969858 0.099 Uiso 1 1 calc R U . . .
C57 C -0.8399(3) -0.81501(12) -1.05502(17) 0.0839(17) Uani 1 1 d DG U . . .
C58 C -0.8168(3) -0.80559(13) -1.10601(13) 0.0813(19) Uani 1 1 d G U . . .
H58 H -0.829648 -0.815549 -1.140397 0.098 Uiso 1 1 calc R U . . .
C59 C -0.7748(3) -0.78161(13) -1.10668(14) 0.089(2) Uani 1 1 d G U . . .
H59 H -0.759021 -0.775170 -1.141528 0.106 Uiso 1 1 calc R U . . .
C60 C -0.7560(3) -0.76704(12) -1.05636(18) 0.0868(19) Uani 1 1 d G U . . .
C61 C -0.7202(4) -0.73905(19) -1.0631(2) 0.0786(18) Uani 1 1 d . U . . .
C67 C -0.7172(3) -0.73137(10) -0.95554(15) 0.0741(16) Uani 1 1 d G U . . .
C62 C -0.7035(3) -0.72095(11) -1.00921(12) 0.0776(17) Uani 1 1 d G U . . .
C63 C -0.6702(3) -0.69381(11) -1.01509(13) 0.0800(18) Uani 1 1 d G U . . .
H63 H -0.660884 -0.686688 -1.051764 0.096 Uiso 1 1 calc R U . . .
C64 C -0.6507(3) -0.67709(11) -0.96730(17) 0.0845(17) Uani 1 1 d DG U . . .
C65 C -0.6644(3) -0.68751(12) -0.91364(14) 0.085(2) Uani 1 1 d G U . . .
H65 H -0.650981 -0.676082 -0.880979 0.102 Uiso 1 1 calc R U . . .
C66 C -0.6976(3) -0.71465(11) -0.90776(11) 0.0783(18) Uani 1 1 d G U . . .
H66 H -0.706975 -0.721767 -0.871081 0.094 Uiso 1 1 calc R U . . .
C68 C -0.8853(4) -0.84241(19) -1.0553(3) 0.0893(16) Uani 1 1 d D U . . .
C69 C -0.9179(5) -0.8437(2) -0.9977(3) 0.093(2) Uani 1 1 d D U . . .
H69A H -0.946442 -0.861174 -0.998595 0.140 Uiso 1 1 calc R U . . .
H69B H -0.888084 -0.846702 -0.966362 0.140 Uiso 1 1 calc R U . . .
H69C H -0.939698 -0.824192 -0.992230 0.140 Uiso 1 1 calc R U . . .
C70 C -0.9355(4) -0.8332(2) -1.1002(3) 0.092(2) Uani 1 1 d D U . . .
H70A H -0.966132 -0.849587 -1.102733 0.139 Uiso 1 1 calc R U . . .
H70B H -0.954135 -0.813543 -1.088959 0.139 Uiso 1 1 calc R U . . .
H70C H -0.917959 -0.830520 -1.137255 0.139 Uiso 1 1 calc R U . . .
C71 C -0.8537(6) -0.8708(3) -1.0822(4) 0.112(3) Uani 1 1 d D U . . .
H71A H -0.881081 -0.888753 -1.083143 0.167 Uiso 1 1 calc R U . . .
H71B H -0.843064 -0.865629 -1.120871 0.167 Uiso 1 1 calc R U . . .
H71C H -0.817175 -0.876042 -1.059402 0.167 Uiso 1 1 calc R U . . .
C73 C -0.6532(5) -0.62237(19) -0.9380(3) 0.0882(19) Uani 1 1 d D U . . .
H73A H -0.625692 -0.608311 -0.916885 0.132 Uiso 1 1 calc R U . . .
H73B H -0.678175 -0.633493 -0.911454 0.132 Uiso 1 1 calc R U . . .
H73C H -0.679110 -0.610235 -0.964486 0.132 Uiso 1 1 calc R U . . .
C74 C -0.5543(5) -0.6518(3) -0.9437(3) 0.108(2) Uani 1 1 d D U . . .
H74A H -0.538606 -0.671488 -0.958181 0.162 Uiso 1 1 calc R U . . .
H74B H -0.556823 -0.653215 -0.902398 0.162 Uiso 1 1 calc R U . . .
H74C H -0.527268 -0.634746 -0.953051 0.162 Uiso 1 1 calc R U . . .
C75 C -0.6155(5) -0.6315(2) -1.0316(3) 0.088(2) Uani 1 1 d D U . . .
H75A H -0.587374 -0.643433 -1.053877 0.132 Uiso 1 1 calc R U . . .
H75B H -0.602356 -0.609771 -1.028959 0.132 Uiso 1 1 calc R U . . .
H75C H -0.655838 -0.632502 -1.050028 0.132 Uiso 1 1 calc R U . . .
C76 C -0.9752(4) -0.44044(17) -0.9423(2) 0.0694(13) Uani 1 1 d . U . . .
C77 C -1.03734(18) -0.43937(13) -0.95346(14) 0.0731(15) Uani 1 1 d G U . . .
C78 C -1.0735(2) -0.43955(14) -0.90696(10) 0.0768(16) Uani 1 1 d G U . . .
H78 H -1.055807 -0.437800 -0.869705 0.092 Uiso 1 1 calc R U . . .
C79 C -1.1356(2) -0.44229(15) -0.91496(13) 0.0833(18) Uani 1 1 d G U . . .
H79 H -1.160272 -0.442409 -0.883174 0.100 Uiso 1 1 calc R U . . .
C80 C -1.16145(18) -0.44485(16) -0.96946(16) 0.0863(16) Uani 1 1 d DG U . . .
C81 C -1.1253(2) -0.44467(14) -1.01596(11) 0.0805(17) Uani 1 1 d G U . . .
H81 H -1.142987 -0.446419 -1.053212 0.097 Uiso 1 1 calc R U . . .
C82 C -1.0632(2) -0.44193(13) -1.00796(11) 0.0684(14) Uani 1 1 d G U . . .
C83 C -1.2311(4) -0.4515(2) -0.9779(3) 0.0954(16) Uani 1 1 d D U . . .
C84 C -1.2422(5) -0.4862(3) -0.9571(4) 0.104(2) Uani 1 1 d D U . . .
H84A H -1.247975 -0.486232 -0.916216 0.155 Uiso 1 1 calc R U . . .
H84B H -1.207259 -0.499107 -0.965265 0.155 Uiso 1 1 calc R U . . .
H84C H -1.278137 -0.494688 -0.977113 0.155 Uiso 1 1 calc R U . . .
C85 C -1.2557(5) -0.4506(3) -1.0416(3) 0.099(2) Uani 1 1 d D U . . .
H85A H -1.244666 -0.469998 -1.060548 0.148 Uiso 1 1 calc R U . . .
H85B H -1.237980 -0.432864 -1.060921 0.148 Uiso 1 1 calc R U . . .
H85C H -1.299547 -0.448508 -1.042882 0.148 Uiso 1 1 calc R U . . .
C86 C -1.2671(5) -0.4269(3) -0.9448(3) 0.094(2) Uani 1 1 d D U . . .
H86A H -1.257645 -0.405987 -0.958418 0.141 Uiso 1 1 calc R U . . .
H86B H -1.256048 -0.428443 -0.904240 0.141 Uiso 1 1 calc R U . . .
H86C H -1.310309 -0.430848 -0.950902 0.141 Uiso 1 1 calc R U . . .
C91 C -1.0021(4) -0.62439(17) -0.8321(2) 0.0713(13) Uani 1 1 d . U . . .
C92 C -1.0581(5) -0.6064(2) -0.9115(3) 0.093(2) Uani 1 1 d . U . . .
H92A H -1.082033 -0.587645 -0.919889 0.140 Uiso 1 1 calc R U . . .
H92B H -1.078483 -0.624581 -0.928525 0.140 Uiso 1 1 calc R U . . .
H92C H -1.018325 -0.604101 -0.927333 0.140 Uiso 1 1 calc R U . . .
O101 O -0.6253(5) -0.37195(19) -0.7761(3) 0.138(3) Uani 1 1 d . U . . .
O102 O -0.6110(6) -0.6504(2) -0.7932(3) 0.150(3) Uani 1 1 d . U . . .
O103 O -0.2336(4) -0.44551(18) -0.7993(2) 0.113(2) Uani 1 1 d . U . . .
O191 O -0.4490(4) -0.52200(17) -0.6424(2) 0.1139(19) Uani 1 1 d . U . . .
O192 O -0.5350(5) -0.5047(2) -0.6352(2) 0.130(2) Uani 1 1 d D U . . .
N101 N -0.6538(4) -0.41699(18) -0.7343(3) 0.108(2) Uani 1 1 d D U . . .
H101 H -0.685377 -0.424730 -0.718163 0.129 Uiso 1 1 calc R U . . .
N102 N -0.5628(5) -0.61862(19) -0.7303(3) 0.107(2) Uani 1 1 d D U . . .
H102 H -0.548009 -0.617526 -0.695165 0.128 Uiso 1 1 calc R U . . .
N103 N -0.2924(5) -0.46137(18) -0.7314(3) 0.1038(16) Uani 1 1 d D U . . .
H103 H -0.295264 -0.462583 -0.694456 0.125 Uiso 1 1 calc R U . . .
C101 C -0.4952(6) -0.5074(2) -0.7309(3) 0.1081(12) Uani 1 1 d D U . . .
C102 C -0.5072(6) -0.5085(2) -0.8408(4) 0.1086(14) Uani 1 1 d . U . . .
H10A H -0.511424 -0.508943 -0.883172 0.130 Uiso 1 1 calc R U . . .
C103 C -0.5418(3) -0.48163(15) -0.7581(2) 0.1103(19) Uani 1 1 d G U . . .
C108 C -0.5761(3) -0.46102(15) -0.72760(16) 0.104(2) Uani 1 1 d G U . . .
H108 H -0.573273 -0.461209 -0.687323 0.125 Uiso 1 1 calc R U . . .
C107 C -0.6145(3) -0.44013(11) -0.7561(2) 0.112(2) Uani 1 1 d DG U . . .
C106 C -0.6185(3) -0.43985(15) -0.8150(2) 0.123(3) Uani 1 1 d G U . . .
H106 H -0.644779 -0.425576 -0.834429 0.148 Uiso 1 1 calc R U . . .
C105 C -0.5842(4) -0.46047(18) -0.84547(16) 0.121(3) Uani 1 1 d G U . . .
H105 H -0.587037 -0.460278 -0.885745 0.145 Uiso 1 1 calc R U . . .
C104 C -0.5459(4) -0.48136(15) -0.8170(2) 0.110(2) Uani 1 1 d G U . . .
C113 C -0.5555(4) -0.59025(13) -0.7622(2) 0.111(2) Uani 1 1 d DG U . . .
C112 C -0.5547(4) -0.59022(13) -0.8210(2) 0.108(3) Uani 1 1 d G U . . .
H112 H -0.565713 -0.608477 -0.841755 0.130 Uiso 1 1 calc R U . . .
C111 C -0.5378(4) -0.56348(15) -0.84949(15) 0.113(3) Uani 1 1 d G U . . .
H111 H -0.537306 -0.563465 -0.889707 0.136 Uiso 1 1 calc R U . . .
C110 C -0.5217(5) -0.53678(13) -0.8191(2) 0.1118(19) Uani 1 1 d G U . . .
C109 C -0.5225(4) -0.53681(13) -0.7603(2) 0.1132(19) Uani 1 1 d G U . . .
C114 C -0.5394(4) -0.56354(14) -0.73179(15) 0.106(2) Uani 1 1 d G U . . .
H114 H -0.539933 -0.563563 -0.691568 0.127 Uiso 1 1 calc R U . . .
C115 C -0.4397(3) -0.49986(14) -0.76276(19) 0.1017(15) Uani 1 1 d G U . . .
C120 C -0.3896(3) -0.48708(15) -0.73420(13) 0.1005(18) Uani 1 1 d G U . . .
H120 H -0.387674 -0.486161 -0.693945 0.121 Uiso 1 1 calc R U . . .
C119 C -0.3422(3) -0.47565(15) -0.76453(19) 0.1006(17) Uani 1 1 d DG U . . .
C118 C -0.3450(3) -0.47700(15) -0.82343(19) 0.105(2) Uani 1 1 d G U . . .
H118 H -0.312612 -0.469192 -0.844158 0.125 Uiso 1 1 calc R U . . .
C117 C -0.3951(3) -0.48978(15) -0.85199(13) 0.1041(19) Uani 1 1 d G U . . .
H117 H -0.397036 -0.490703 -0.892242 0.125 Uiso 1 1 calc R U . . .
C116 C -0.4425(3) -0.50121(15) -0.82166(19) 0.0979(15) Uani 1 1 d G U . . .
C121 C -0.6514(3) -0.3862(2) -0.7340(2) 0.090(2) Uani 1 1 d . U . . .
C126 C -0.7250(3) -0.36152(11) -0.60129(15) 0.0902(18) Uani 1 1 d G U . . .
C125 C -0.7409(3) -0.33124(12) -0.61662(17) 0.101(2) Uani 1 1 d G U . . .
H125 H -0.763064 -0.318728 -0.591708 0.121 Uiso 1 1 calc R U . . .
C124 C -0.7245(3) -0.31928(10) -0.66839(18) 0.100(2) Uani 1 1 d DG U . . .
C123 C -0.6921(3) -0.33759(10) -0.70484(15) 0.088(2) Uani 1 1 d G U . . .
H123 H -0.680841 -0.329407 -0.740227 0.105 Uiso 1 1 calc R U . . .
C122 C -0.6762(3) -0.36786(10) -0.68951(15) 0.0778(16) Uani 1 1 d G U . . .
C127 C -0.6927(3) -0.37983(10) -0.63773(16) 0.096(2) Uani 1 1 d G U . . .
H127 H -0.681792 -0.400518 -0.627254 0.115 Uiso 1 1 calc R U . . .
C128 C -0.7492(5) -0.2868(2) -0.6888(3) 0.111(2) Uani 1 1 d D U . . .
C129 C -0.7948(6) -0.2712(3) -0.6499(4) 0.119(3) Uani 1 1 d D U . . .
H12A H -0.825931 -0.286392 -0.640822 0.178 Uiso 1 1 calc R U . . .
H12B H -0.813603 -0.253358 -0.669555 0.178 Uiso 1 1 calc R U . . .
H12C H -0.773889 -0.264178 -0.614841 0.178 Uiso 1 1 calc R U . . .
C130 C -0.6929(6) -0.2653(2) -0.6940(4) 0.118(3) Uani 1 1 d D U . . .
H13A H -0.665295 -0.268430 -0.660979 0.177 Uiso 1 1 calc R U . . .
H13B H -0.705749 -0.243496 -0.695737 0.177 Uiso 1 1 calc R U . . .
H13C H -0.672450 -0.270650 -0.728625 0.177 Uiso 1 1 calc R U . . .
C131 C -0.7829(7) -0.2877(3) -0.7496(4) 0.128(3) Uani 1 1 d D U . . .
H13D H -0.762297 -0.302347 -0.773996 0.191 Uiso 1 1 calc R U . . .
H13E H -0.782574 -0.266855 -0.766517 0.191 Uiso 1 1 calc R U . . .
H13F H -0.824544 -0.294494 -0.745709 0.191 Uiso 1 1 calc R U . . .
C132 C -0.5857(6) -0.6442(2) -0.7426(3) 0.105(2) Uani 1 1 d D U . . .
C133 C -0.5834(3) -0.67254(11) -0.70172(16) 0.104(2) Uani 1 1 d DG U . . .
C134 C -0.6166(3) -0.69861(12) -0.71883(13) 0.0822(17) Uani 1 1 d G U . . .
H134 H -0.637748 -0.698770 -0.754684 0.099 Uiso 1 1 calc R U . . .
C135 C -0.6187(3) -0.72445(11) -0.68346(15) 0.0835(15) Uani 1 1 d DG U . . .
C136 C -0.5878(3) -0.72422(11) -0.63100(14) 0.0914(19) Uani 1 1 d G U . . .
H136 H -0.589248 -0.741882 -0.606827 0.110 Uiso 1 1 calc R U . . .
C137 C -0.5546(3) -0.69815(13) -0.61389(14) 0.0950(18) Uani 1 1 d G U . . .
C138 C -0.5524(3) -0.67231(12) -0.64925(18) 0.0933(19) Uani 1 1 d G U . . .
H138 H -0.529733 -0.654494 -0.637565 0.112 Uiso 1 1 calc R U . . .
C139 C -0.6568(4) -0.7527(2) -0.6991(2) 0.0915(15) Uani 1 1 d D U . . .
C140 C -0.7159(5) -0.7518(2) -0.6725(3) 0.0956(19) Uani 1 1 d D U . . .
H14A H -0.737510 -0.771316 -0.680450 0.143 Uiso 1 1 calc R U . . .
H14B H -0.739629 -0.734266 -0.688061 0.143 Uiso 1 1 calc R U . . .
H14C H -0.709673 -0.749177 -0.631411 0.143 Uiso 1 1 calc R U . . .
C141 C -0.6703(5) -0.7554(3) -0.7634(3) 0.096(2) Uani 1 1 d D U . . .
H14D H -0.632421 -0.756338 -0.782891 0.143 Uiso 1 1 calc R U . . .
H14E H -0.693556 -0.737235 -0.776727 0.143 Uiso 1 1 calc R U . . .
H14F H -0.693596 -0.774417 -0.771415 0.143 Uiso 1 1 calc R U . . .
C142 C -0.6206(5) -0.7821(2) -0.6844(3) 0.0902(18) Uani 1 1 d D U . . .
H14G H -0.582243 -0.781389 -0.703236 0.135 Uiso 1 1 calc R U . . .
H14H H -0.643438 -0.800465 -0.697252 0.135 Uiso 1 1 calc R U . . .
H14I H -0.612812 -0.783183 -0.643241 0.135 Uiso 1 1 calc R U . . .
C143 C -0.2454(6) -0.4474(2) -0.7474(3) 0.0995(17) Uani 1 1 d . U . . .
C144 C -0.2087(3) -0.43190(12) -0.70429(15) 0.0924(15) Uani 1 1 d G U . . .
C149 C -0.2298(2) -0.42168(12) -0.65295(17) 0.0871(17) Uani 1 1 d G U . . .
H149 H -0.269357 -0.426929 -0.642712 0.105 Uiso 1 1 calc R U . . .
C148 C -0.1930(2) -0.40378(11) -0.61660(14) 0.0810(16) Uani 1 1 d G U . . .
C147 C -0.1352(2) -0.39610(12) -0.63158(16) 0.0881(17) Uani 1 1 d G U . . .
H147 H -0.110040 -0.383871 -0.606740 0.106 Uiso 1 1 calc R U . . .
C146 C -0.1141(2) -0.40632(14) -0.68292(18) 0.0968(16) Uani 1 1 d DG U . . .
C145 C -0.1509(3) -0.42422(13) -0.71927(15) 0.0947(16) Uani 1 1 d G U . . .
H145 H -0.136455 -0.431204 -0.754359 0.114 Uiso 1 1 calc R U . . .
C150 C -0.0510(5) -0.3972(3) -0.6946(3) 0.1165(18) Uani 1 1 d D U . . .
C151 C -0.0400(6) -0.3636(3) -0.6886(4) 0.123(3) Uani 1 1 d D U . . .
H15A H -0.040118 -0.357860 -0.648380 0.184 Uiso 1 1 calc R U . . .
H15B H -0.071625 -0.352057 -0.709765 0.184 Uiso 1 1 calc R U . . .
H15C H -0.000783 -0.358477 -0.703480 0.184 Uiso 1 1 calc R U . . .
C152 C -0.0388(7) -0.4013(3) -0.7560(4) 0.128(3) Uani 1 1 d D U . . .
H15D H 0.001951 -0.394062 -0.762942 0.192 Uiso 1 1 calc R U . . .
H15E H -0.068021 -0.389169 -0.779202 0.192 Uiso 1 1 calc R U . . .
H15F H -0.042476 -0.423405 -0.766074 0.192 Uiso 1 1 calc R U . . .
C153 C -0.0081(6) -0.4118(4) -0.6520(5) 0.136(3) Uani 1 1 d D U . . .
H15G H -0.009016 -0.400385 -0.616113 0.204 Uiso 1 1 calc R U . . .
H15H H 0.032652 -0.411178 -0.666031 0.204 Uiso 1 1 calc R U . . .
H15I H -0.019846 -0.433541 -0.645899 0.204 Uiso 1 1 calc R U . . .
C154 C -0.7432(4) -0.37300(18) -0.5456(2) 0.0798(17) Uani 1 1 d . U . . .
C155 C -0.7255(3) -0.35861(10) -0.49471(11) 0.0704(16) Uani 1 1 d G U . . .
C156 C -0.6888(3) -0.33264(11) -0.49958(12) 0.0743(17) Uani 1 1 d G U . . .
H156 H -0.675061 -0.326785 -0.535590 0.089 Uiso 1 1 calc R U . . .
C157 C -0.6721(3) -0.31522(11) -0.45175(16) 0.0937(19) Uani 1 1 d DG U . . .
C158 C -0.6922(3) -0.32378(12) -0.39906(13) 0.096(2) Uani 1 1 d G U . . .
H158 H -0.680857 -0.311880 -0.366372 0.115 Uiso 1 1 calc R U . . .
C159 C -0.7290(3) -0.34976(12) -0.39419(11) 0.087(2) Uani 1 1 d G U . . .
H159 H -0.742694 -0.355612 -0.358172 0.104 Uiso 1 1 calc R U . . .
C160 C -0.7456(3) -0.36718(10) -0.44201(13) 0.0672(15) Uani 1 1 d G U . . .
C161 C -0.7826(5) -0.39368(18) -0.4392(2) 0.0804(19) Uani 1 1 d . U . . .
C167 C -0.7843(3) -0.39923(11) -0.53978(15) 0.0796(18) Uani 1 1 d G U . . .
C162 C -0.8001(3) -0.41052(11) -0.48729(12) 0.0796(18) Uani 1 1 d G U . . .
C163 C -0.8341(3) -0.43759(12) -0.48407(12) 0.090(2) Uani 1 1 d G U . . .
H163 H -0.844925 -0.445303 -0.448200 0.108 Uiso 1 1 calc R U . . .
C164 C -0.8523(3) -0.45339(11) -0.53333(16) 0.0857(17) Uani 1 1 d DG U . . .
C165 C -0.8365(3) -0.44210(12) -0.58581(12) 0.087(2) Uani 1 1 d G U . . .
H165 H -0.848907 -0.452897 -0.619476 0.105 Uiso 1 1 calc R U . . .
C166 C -0.8025(3) -0.41503(12) -0.58903(12) 0.085(2) Uani 1 1 d G U . . .
H166 H -0.791712 -0.407317 -0.624904 0.103 Uiso 1 1 calc R U . . .
C168 C -0.6187(5) -0.2911(2) -0.4505(3) 0.1031(18) Uani 1 1 d D U . . .
C169 C -0.5602(6) -0.3031(3) -0.4200(3) 0.120(3) Uani 1 1 d D U . . .
H16A H -0.568716 -0.322343 -0.399543 0.180 Uiso 1 1 calc R U . . .
H16B H -0.544899 -0.287276 -0.393020 0.180 Uiso 1 1 calc R U . . .
H16C H -0.530014 -0.307180 -0.447982 0.180 Uiso 1 1 calc R U . . .
C170 C -0.6496(7) -0.2598(2) -0.4318(5) 0.124(3) Uani 1 1 d D U . . .
H17A H -0.619645 -0.242993 -0.429997 0.186 Uiso 1 1 calc R U . . .
H17B H -0.666190 -0.262563 -0.394426 0.186 Uiso 1 1 calc R U . . .
H17C H -0.682056 -0.254297 -0.459504 0.186 Uiso 1 1 calc R U . . .
C171 C -0.6098(6) -0.2813(2) -0.5160(4) 0.102(2) Uani 1 1 d D U . . .
H17D H -0.578835 -0.265165 -0.517459 0.153 Uiso 1 1 calc R U . . .
H17E H -0.647865 -0.273335 -0.532690 0.153 Uiso 1 1 calc R U . . .
H17F H -0.597347 -0.299648 -0.537316 0.153 Uiso 1 1 calc R U . . .
C172 C -0.8793(4) -0.48647(19) -0.5300(3) 0.0910(16) Uani 1 1 d D U . . .
C173 C -0.8942(5) -0.4950(2) -0.4667(3) 0.091(2) Uani 1 1 d D U . . .
H17G H -0.914228 -0.477339 -0.449316 0.137 Uiso 1 1 calc R U . . .
H17H H -0.856814 -0.499821 -0.444957 0.137 Uiso 1 1 calc R U . . .
H17I H -0.920828 -0.513242 -0.466872 0.137 Uiso 1 1 calc R U . . .
C174 C -0.8369(6) -0.5114(2) -0.5539(4) 0.109(3) Uani 1 1 d D U . . .
H17J H -0.804530 -0.516057 -0.525613 0.163 Uiso 1 1 calc R U . . .
H17K H -0.819646 -0.503541 -0.588517 0.163 Uiso 1 1 calc R U . . .
H17L H -0.859844 -0.530481 -0.562558 0.163 Uiso 1 1 calc R U . . .
C175 C -0.9406(5) -0.4846(2) -0.5624(3) 0.095(2) Uani 1 1 d D U . . .
H17M H -0.936762 -0.472165 -0.596855 0.143 Uiso 1 1 calc R U . . .
H17N H -0.969986 -0.474844 -0.538320 0.143 Uiso 1 1 calc R U . . .
H17O H -0.954171 -0.505678 -0.572763 0.143 Uiso 1 1 calc R U . . .
C176 C -0.5258(5) -0.6951(2) -0.5542(2) 0.0896(18) Uani 1 1 d . U . . .
C177 C -0.45997(19) -0.69449(14) -0.54926(15) 0.0832(16) Uani 1 1 d G U . . .
C178 C -0.4221(2) -0.69175(14) -0.59427(11) 0.0780(16) Uani 1 1 d G U . . .
H178 H -0.438386 -0.692261 -0.632172 0.094 Uiso 1 1 calc R U . . .
C179 C -0.3605(2) -0.68828(15) -0.58382(12) 0.0855(18) Uani 1 1 d G U . . .
H179 H -0.334653 -0.686406 -0.614577 0.103 Uiso 1 1 calc R U . . .
C180 C -0.33673(18) -0.68753(15) -0.52836(15) 0.0789(15) Uani 1 1 d DG U . . .
C181 C -0.3746(2) -0.69027(14) -0.48335(11) 0.0768(16) Uani 1 1 d G U . . .
H181 H -0.358319 -0.689759 -0.445443 0.092 Uiso 1 1 calc R U . . .
C182 C -0.4362(2) -0.69374(13) -0.49380(13) 0.0735(15) Uani 1 1 d G U . . .
C183 C -0.2683(4) -0.68338(19) -0.5196(2) 0.0784(13) Uani 1 1 d D U . . .
C184 C -0.2461(4) -0.6848(2) -0.4567(2) 0.087(2) Uani 1 1 d D U . . .
H18A H -0.267254 -0.701580 -0.437551 0.130 Uiso 1 1 calc R U . . .
H18B H -0.254264 -0.664902 -0.438263 0.130 Uiso 1 1 calc R U . . .
H18C H -0.202734 -0.688951 -0.454260 0.130 Uiso 1 1 calc R U . . .
C185 C -0.2509(4) -0.6538(2) -0.5522(3) 0.0884(19) Uani 1 1 d D U . . .
H18D H -0.246721 -0.636207 -0.525799 0.133 Uiso 1 1 calc R U . . .
H18E H -0.282268 -0.649064 -0.581443 0.133 Uiso 1 1 calc R U . . .
H18F H -0.212563 -0.657225 -0.570195 0.133 Uiso 1 1 calc R U . . .
C186 C -0.2390(5) -0.7117(2) -0.5515(3) 0.098(2) Uani 1 1 d D U . . .
H18G H -0.235389 -0.706334 -0.591523 0.146 Uiso 1 1 calc R U . . .
H18H H -0.264569 -0.730136 -0.548387 0.146 Uiso 1 1 calc R U . . .
H18I H -0.199043 -0.716016 -0.534158 0.146 Uiso 1 1 calc R U . . .
C191 C -0.4934(7) -0.5092(3) -0.6677(4) 0.119(2) Uani 1 1 d D U . . .
C192 C -0.5551(7) -0.5144(4) -0.5729(3) 0.151(5) Uani 1 1 d D U . . .
H19A H -0.525402 -0.506617 -0.544420 0.227 Uiso 1 1 calc R U . . .
H19B H -0.557529 -0.537149 -0.570305 0.227 Uiso 1 1 calc R U . . .
H19C H -0.594531 -0.505309 -0.566175 0.227 Uiso 1 1 calc R U . . .

loop_
_atom_site_aniso_label
_atom_site_aniso_U_11
_atom_site_aniso_U_22
_atom_site_aniso_U_33
_atom_site_aniso_U_23
_atom_site_aniso_U_13
_atom_site_aniso_U_12
O1 0.167(6) 0.092(3) 0.053(2) -0.011(2) 0.044(3) -0.015(3)
O2 0.180(6) 0.084(3) 0.0354(15) 0.0110(17) -0.008(2) -0.027(4)
O3 0.122(4) 0.126(4) 0.0213(14) -0.0006(18) 0.0226(18) -0.019(3)
O91 0.140(4) 0.144(5) 0.032(2) -0.007(2) 0.037(2) 0.005(3)
O92 0.131(3) 0.099(3) 0.0232(16) 0.0099(18) 0.0171(17) -0.004(3)
N1 0.105(4) 0.102(2) 0.0322(19) 0.0002(18) 0.022(2) 0.011(2)
N2 0.109(4) 0.0719(18) 0.0319(18) 0.0049(14) 0.015(2) -0.010(2)
N3 0.106(3) 0.090(3) 0.0286(18) 0.0038(19) 0.0131(16) -0.015(2)
C72 0.149(4) 0.096(3) 0.048(3) -0.001(2) 0.014(2) -0.030(3)
C1 0.108(2) 0.0723(18) 0.0163(13) 0.0005(12) 0.0216(14) -0.0107(15)
C2 0.095(2) 0.078(2) 0.0153(15) 0.0012(14) 0.0218(14) 0.0020(17)
C7 0.128(5) 0.102(3) 0.0366(18) 0.0048(18) 0.037(2) 0.015(3)
C6 0.129(5) 0.098(4) 0.0372(18) 0.005(2) 0.035(2) 0.024(3)
C5 0.110(4) 0.090(3) 0.0290(18) 0.0067(18) 0.027(2) 0.014(3)
C4 0.097(3) 0.079(2) 0.0165(14) 0.0003(15) 0.0251(16) 0.001(2)
C3 0.116(3) 0.077(2) 0.0163(14) -0.0018(15) 0.0253(17) -0.002(2)
C8 0.141(5) 0.099(3) 0.0281(19) -0.005(2) 0.031(2) 0.020(3)
C13 0.119(5) 0.0741(19) 0.0272(17) 0.0049(13) 0.013(2) -0.014(2)
C14 0.122(5) 0.0756(19) 0.0235(18) 0.0067(14) 0.008(2) -0.015(2)
C9 0.105(4) 0.0719(16) 0.0156(13) 0.0008(12) 0.0156(17) -0.0073(19)
C10 0.110(4) 0.0764(18) 0.0158(14) -0.0009(12) 0.0150(18) -0.003(2)
C11 0.125(5) 0.076(2) 0.0176(16) -0.0028(13) 0.016(2) -0.003(2)
C12 0.132(6) 0.077(2) 0.0270(17) 0.0014(16) 0.011(2) -0.006(3)
C19 0.111(3) 0.108(4) 0.0241(16) 0.004(2) 0.0139(15) -0.024(3)
C18 0.098(3) 0.108(5) 0.0232(16) 0.003(2) 0.0151(16) -0.007(3)
C17 0.097(3) 0.123(5) 0.0166(16) 0.000(2) 0.0196(14) -0.010(3)
C16 0.096(2) 0.083(3) 0.0149(14) -0.0019(17) 0.0213(12) 0.001(2)
C15 0.107(2) 0.088(3) 0.0156(14) -0.0005(17) 0.0193(13) -0.015(2)
C20 0.112(3) 0.108(5) 0.0205(17) 0.002(2) 0.0145(15) -0.024(3)
C21 0.089(5) 0.101(2) 0.046(2) 0.002(2) 0.018(2) 0.008(3)
C24 0.118(5) 0.077(2) 0.0405(18) -0.0096(17) 0.024(2) -0.001(2)
C25 0.142(6) 0.077(2) 0.039(2) -0.0103(19) 0.030(3) 0.006(3)
C26 0.143(5) 0.081(2) 0.040(2) -0.0111(17) 0.027(3) -0.005(2)
C27 0.126(5) 0.092(2) 0.0164(18) -0.0057(18) 0.009(2) 0.005(3)
C22 0.105(5) 0.092(2) 0.050(2) 0.002(2) 0.026(3) 0.002(3)
C23 0.087(4) 0.072(3) 0.034(2) -0.0122(17) 0.010(2) -0.009(3)
C28 0.138(5) 0.083(2) 0.060(3) -0.001(2) 0.020(3) 0.000(2)
C29 0.194(8) 0.086(5) 0.058(3) -0.001(3) 0.026(4) 0.008(6)
C30 0.140(5) 0.104(6) 0.106(6) -0.010(5) 0.022(4) 0.007(4)
C31 0.138(6) 0.079(4) 0.068(4) -0.016(3) 0.027(3) 0.003(4)
C32 0.110(4) 0.071(2) 0.0283(15) 0.0063(14) 0.0132(19) -0.009(2)
C33 0.108(4) 0.074(2) 0.0242(15) 0.0050(15) 0.0093(18) -0.015(2)
C38 0.108(4) 0.070(3) 0.0227(15) 0.0057(16) 0.0103(18) -0.012(2)
C37 0.097(3) 0.066(2) 0.0192(15) 0.0023(13) 0.0231(15) -0.002(2)
C36 0.122(4) 0.074(3) 0.0310(18) 0.0035(18) 0.021(2) -0.016(3)
C35 0.161(5) 0.085(2) 0.045(2) 0.0098(19) -0.003(3) -0.040(3)
C34 0.114(5) 0.079(2) 0.031(2) 0.0006(17) 0.014(2) -0.021(3)
C39 0.177(6) 0.090(3) 0.071(3) 0.001(3) 0.005(3) -0.051(3)
C40 0.201(10) 0.127(7) 0.078(3) -0.021(4) -0.006(4) -0.064(7)
C41 0.190(8) 0.137(8) 0.111(6) 0.012(6) 0.023(6) -0.072(5)
C42 0.219(9) 0.100(4) 0.128(8) -0.013(5) -0.005(7) -0.023(6)
C43 0.106(3) 0.085(3) 0.0214(15) -0.0033(16) 0.0204(16) -0.011(3)
C44 0.097(3) 0.089(3) 0.0225(15) 0.0015(18) 0.0171(16) -0.009(2)
C49 0.100(3) 0.091(4) 0.0225(16) -0.0028(19) 0.0184(18) -0.015(3)
C48 0.092(3) 0.090(4) 0.031(2) -0.004(2) 0.008(2) -0.005(3)
C47 0.091(3) 0.085(4) 0.0340(19) 0.000(2) 0.008(2) -0.002(3)
C46 0.096(3) 0.102(4) 0.0398(19) -0.007(2) 0.0146(18) -0.007(2)
C45 0.097(3) 0.090(4) 0.0291(19) 0.001(2) 0.0191(18) -0.008(2)
C50 0.096(3) 0.127(4) 0.051(3) -0.011(3) 0.015(2) -0.015(3)
C51 0.088(5) 0.169(8) 0.056(3) -0.017(4) 0.019(3) -0.014(6)
C52 0.118(7) 0.134(4) 0.096(6) -0.024(4) 0.024(6) -0.031(4)
C53 0.098(4) 0.178(7) 0.074(4) 0.021(5) 0.024(4) 0.001(5)
C54 0.116(4) 0.080(2) 0.0397(17) -0.0075(15) 0.0226(18) 0.001(2)
C55 0.112(4) 0.082(3) 0.0381(16) -0.0055(17) 0.0248(19) -0.003(3)
C56 0.119(4) 0.090(3) 0.039(2) -0.003(2) 0.019(2) -0.010(3)
C57 0.122(4) 0.096(3) 0.0351(19) -0.0007(18) 0.018(2) -0.012(3)
C58 0.122(5) 0.089(4) 0.034(2) -0.001(2) 0.018(2) -0.008(3)
C59 0.131(5) 0.097(4) 0.0398(19) -0.009(2) 0.025(2) -0.017(3)
C60 0.125(5) 0.100(3) 0.0373(17) -0.0088(18) 0.026(2) -0.015(3)
C61 0.120(5) 0.097(3) 0.0203(17) -0.0059(18) 0.024(2) -0.010(3)
C67 0.121(4) 0.081(3) 0.0221(15) -0.0027(15) 0.0152(18) 0.001(3)
C62 0.127(5) 0.085(3) 0.0226(16) -0.0012(15) 0.014(2) -0.005(3)
C63 0.122(5) 0.080(3) 0.040(2) -0.0020(18) 0.018(2) -0.001(3)
C64 0.132(5) 0.083(2) 0.041(2) -0.0021(16) 0.022(2) -0.013(3)
C65 0.128(5) 0.090(3) 0.040(2) -0.001(2) 0.020(3) -0.012(3)
C66 0.126(5) 0.088(3) 0.0220(17) -0.0053(17) 0.021(2) -0.011(3)
C68 0.133(4) 0.101(3) 0.036(2) -0.003(2) 0.017(2) -0.019(3)
C69 0.135(6) 0.114(6) 0.031(2) -0.004(3) 0.012(3) -0.038(4)
C70 0.122(4) 0.128(6) 0.028(2) -0.005(3) 0.023(2) -0.020(4)
C71 0.141(7) 0.117(4) 0.077(5) -0.036(4) 0.005(4) -0.014(4)
C73 0.150(6) 0.086(3) 0.029(2) -0.012(2) 0.001(3) -0.044(4)
C74 0.148(4) 0.128(6) 0.049(3) 0.000(4) 0.009(3) -0.034(4)
C75 0.136(6) 0.081(4) 0.048(3) -0.005(2) 0.017(3) -0.032(4)
C76 0.107(2) 0.082(4) 0.0206(16) 0.0075(18) 0.0182(16) -0.005(3)
C77 0.107(2) 0.094(4) 0.0202(15) -0.003(2) 0.0187(15) -0.001(3)
C78 0.112(3) 0.098(4) 0.0215(17) -0.001(2) 0.0225(18) 0.001(3)
C79 0.112(3) 0.114(5) 0.0257(17) -0.009(2) 0.0233(19) 0.001(3)
C80 0.111(3) 0.123(5) 0.0266(17) -0.010(2) 0.0232(17) -0.004(3)
C81 0.107(2) 0.114(5) 0.0216(18) 0.000(2) 0.0179(17) 0.005(3)
C82 0.107(2) 0.080(4) 0.0196(15) -0.003(2) 0.0177(17) 0.006(3)
C83 0.111(3) 0.133(4) 0.044(2) -0.012(3) 0.022(2) -0.007(3)
C84 0.113(6) 0.134(4) 0.065(4) -0.008(4) 0.017(4) -0.011(4)
C85 0.110(5) 0.140(7) 0.047(3) -0.017(3) 0.017(3) -0.006(5)
C86 0.098(4) 0.137(5) 0.048(3) -0.023(4) 0.012(3) -0.013(4)
C91 0.127(3) 0.074(3) 0.0142(14) -0.0019(15) 0.0212(15) -0.009(2)
C92 0.146(7) 0.109(6) 0.0252(19) 0.014(3) 0.017(3) 0.001(5)
O101 0.231(9) 0.124(4) 0.066(3) 0.008(3) 0.092(5) -0.016(5)
O102 0.277(10) 0.129(5) 0.040(2) 0.006(3) -0.033(4) -0.012(6)
O103 0.179(6) 0.125(5) 0.0375(17) -0.004(2) 0.030(2) 0.001(4)
O191 0.192(5) 0.111(4) 0.040(2) -0.006(2) 0.022(3) -0.005(4)
O192 0.209(5) 0.145(5) 0.038(2) 0.030(3) 0.036(3) 0.027(4)
N101 0.162(5) 0.099(2) 0.067(3) 0.000(2) 0.051(4) -0.005(3)
N102 0.176(6) 0.108(2) 0.038(2) -0.0058(19) 0.019(3) 0.000(3)
N103 0.175(4) 0.096(4) 0.043(2) -0.001(2) 0.030(2) 0.012(3)
C101 0.182(3) 0.102(3) 0.0429(18) 0.0033(19) 0.0318(19) 0.006(2)
C102 0.177(4) 0.100(3) 0.051(2) -0.007(2) 0.025(2) 0.002(3)
C103 0.178(5) 0.106(3) 0.049(2) 0.005(2) 0.036(3) 0.010(3)
C108 0.165(6) 0.093(4) 0.057(3) 0.004(3) 0.042(3) -0.006(3)
C107 0.174(6) 0.109(4) 0.058(2) 0.008(3) 0.050(3) 0.009(4)
C106 0.184(7) 0.132(5) 0.057(2) 0.013(3) 0.052(3) 0.025(5)
C105 0.183(6) 0.132(5) 0.050(3) 0.015(3) 0.048(3) 0.027(5)
C104 0.176(5) 0.107(3) 0.050(2) 0.002(2) 0.031(3) 0.009(4)
C113 0.178(7) 0.107(3) 0.050(2) -0.0028(18) 0.025(3) 0.002(3)
C112 0.174(7) 0.103(3) 0.049(2) -0.002(2) 0.025(3) -0.002(4)
C111 0.183(8) 0.104(3) 0.055(3) -0.0010(19) 0.026(4) -0.005(4)
C110 0.178(6) 0.103(3) 0.057(2) -0.0030(19) 0.026(3) -0.002(3)
C109 0.179(5) 0.106(2) 0.056(2) -0.0022(19) 0.028(3) 0.005(3)
C114 0.165(7) 0.105(3) 0.050(3) -0.004(2) 0.025(4) 0.007(3)
C115 0.177(3) 0.090(4) 0.0392(19) 0.007(2) 0.0260(18) 0.011(2)
C120 0.177(4) 0.088(4) 0.038(2) 0.005(3) 0.025(2) 0.013(3)
C119 0.178(4) 0.083(4) 0.044(2) 0.000(2) 0.029(2) 0.014(3)
C118 0.179(5) 0.092(5) 0.045(2) -0.004(3) 0.032(2) 0.002(4)
C117 0.181(4) 0.091(5) 0.043(2) 0.003(3) 0.030(2) 0.000(4)
C116 0.175(3) 0.081(4) 0.0392(19) 0.005(2) 0.026(2) 0.008(3)
C121 0.144(6) 0.100(2) 0.029(2) 0.001(2) 0.038(3) -0.011(3)
C126 0.144(5) 0.110(3) 0.0193(17) 0.0052(19) 0.029(2) -0.003(3)
C125 0.159(7) 0.113(3) 0.033(2) 0.010(2) 0.036(3) 0.005(4)
C124 0.173(6) 0.097(3) 0.031(2) 0.0022(19) 0.036(3) -0.005(3)
C123 0.142(6) 0.086(2) 0.038(3) 0.004(2) 0.038(3) -0.022(3)
C122 0.134(5) 0.089(2) 0.0122(17) -0.0002(16) 0.021(2) -0.022(3)
C127 0.153(6) 0.112(4) 0.027(2) 0.019(2) 0.041(3) 0.007(4)
C128 0.201(6) 0.094(3) 0.041(3) -0.001(2) 0.030(3) 0.001(3)
C129 0.206(8) 0.103(5) 0.050(3) 0.009(4) 0.037(5) 0.013(5)
C130 0.207(7) 0.099(4) 0.050(4) 0.009(4) 0.037(4) -0.002(5)
C131 0.238(9) 0.094(6) 0.051(3) -0.006(3) 0.009(4) 0.014(5)
C132 0.179(6) 0.107(3) 0.029(2) 0.0000(18) 0.003(3) 0.001(3)
C133 0.160(6) 0.115(3) 0.035(2) 0.007(2) -0.003(3) -0.003(3)
C134 0.124(5) 0.108(3) 0.0156(18) 0.0018(17) 0.015(2) 0.013(3)
C135 0.124(4) 0.113(3) 0.0153(16) 0.0050(17) 0.0124(19) 0.009(3)
C136 0.134(5) 0.122(4) 0.0182(17) 0.010(2) 0.007(2) 0.002(3)
C137 0.136(4) 0.122(4) 0.027(2) 0.0030(19) 0.003(2) 0.005(3)
C138 0.139(5) 0.113(4) 0.0284(19) -0.002(2) 0.008(2) 0.008(3)
C139 0.131(4) 0.119(3) 0.025(2) 0.009(2) 0.010(2) 0.000(2)
C140 0.133(4) 0.118(6) 0.037(3) 0.018(3) 0.015(3) 0.003(3)
C141 0.131(7) 0.129(6) 0.028(2) 0.004(2) 0.006(2) -0.007(4)
C142 0.105(5) 0.112(3) 0.053(3) 0.008(3) -0.006(3) -0.017(3)
C143 0.172(4) 0.091(4) 0.0374(18) 0.000(2) 0.030(2) 0.017(3)
C144 0.166(3) 0.081(3) 0.0323(17) 0.0078(19) 0.0276(19) 0.022(3)
C149 0.163(4) 0.070(3) 0.0301(18) 0.0111(18) 0.028(2) 0.016(3)
C148 0.146(4) 0.070(3) 0.029(2) 0.0099(18) 0.032(2) 0.023(3)
C147 0.149(4) 0.080(4) 0.039(2) 0.006(2) 0.040(2) 0.023(3)
C146 0.151(3) 0.103(4) 0.039(2) 0.000(2) 0.040(2) 0.025(3)
C145 0.165(3) 0.086(4) 0.036(2) 0.010(2) 0.030(2) 0.027(3)
C150 0.152(3) 0.150(5) 0.051(3) 0.011(3) 0.042(2) 0.017(3)
C151 0.150(7) 0.153(5) 0.070(5) 0.012(4) 0.060(5) 0.005(4)
C152 0.166(8) 0.168(7) 0.055(3) 0.012(4) 0.052(4) 0.012(7)
C153 0.156(5) 0.178(8) 0.077(4) 0.034(6) 0.025(5) 0.003(7)
C154 0.137(4) 0.091(3) 0.0135(14) -0.0071(14) 0.0215(17) -0.014(3)
C155 0.126(4) 0.074(3) 0.0124(13) 0.0000(14) 0.0187(17) -0.006(3)
C156 0.130(4) 0.076(3) 0.0182(17) -0.0030(16) 0.024(2) -0.009(3)
C157 0.156(5) 0.098(3) 0.0292(19) -0.0151(19) 0.022(2) -0.025(3)
C158 0.165(6) 0.100(4) 0.0246(18) -0.019(2) 0.021(3) -0.028(4)
C159 0.152(5) 0.092(3) 0.0175(16) -0.0121(18) 0.013(2) -0.018(3)
C160 0.122(4) 0.072(2) 0.0091(13) -0.0013(14) 0.0162(17) -0.004(2)
C161 0.140(5) 0.081(3) 0.0218(17) -0.0031(17) 0.020(2) -0.018(3)
C167 0.134(4) 0.083(3) 0.0224(16) -0.0068(15) 0.0157(19) -0.010(3)
C162 0.133(5) 0.082(3) 0.0252(16) -0.0073(15) 0.018(2) -0.011(3)
C163 0.156(6) 0.094(3) 0.0200(17) -0.0105(18) 0.020(2) -0.027(3)
C164 0.144(5) 0.093(2) 0.0211(17) -0.0124(16) 0.015(2) -0.013(3)
C165 0.148(6) 0.095(3) 0.0210(17) -0.0148(19) 0.017(2) -0.016(3)
C166 0.140(5) 0.091(3) 0.0263(17) -0.0112(19) 0.013(2) -0.010(3)
C168 0.156(4) 0.103(4) 0.052(3) -0.019(2) 0.024(3) -0.028(3)
C169 0.153(5) 0.164(8) 0.045(3) -0.008(4) 0.025(3) -0.026(5)
C170 0.192(9) 0.098(4) 0.086(5) -0.020(4) 0.056(6) -0.032(4)
C171 0.152(7) 0.094(5) 0.061(3) -0.005(3) 0.030(3) -0.022(5)
C172 0.152(4) 0.092(3) 0.030(2) -0.0141(19) 0.019(2) -0.015(3)
C173 0.155(7) 0.086(4) 0.035(2) -0.006(2) 0.024(3) -0.003(4)
C174 0.176(7) 0.091(3) 0.063(4) 0.005(3) 0.054(4) -0.004(4)
C175 0.157(5) 0.100(5) 0.030(2) -0.020(3) 0.014(3) -0.022(3)
C176 0.118(3) 0.134(5) 0.0188(18) 0.000(2) 0.0170(18) 0.001(3)
C177 0.118(3) 0.105(5) 0.0285(17) 0.002(2) 0.0161(16) -0.002(3)
C178 0.115(3) 0.097(4) 0.0233(17) 0.002(2) 0.0124(17) 0.002(3)
C179 0.115(3) 0.120(5) 0.0220(16) 0.004(2) 0.0134(18) -0.001(4)
C180 0.107(2) 0.112(4) 0.0187(16) 0.002(2) 0.0177(15) 0.003(3)
C181 0.108(2) 0.098(4) 0.0269(18) 0.005(2) 0.0220(17) 0.002(3)
C182 0.109(2) 0.087(4) 0.0264(16) 0.005(2) 0.0200(18) -0.001(3)
C183 0.106(2) 0.113(3) 0.0180(17) -0.010(2) 0.0232(17) 0.006(3)
C184 0.109(4) 0.131(6) 0.0214(19) -0.008(2) 0.017(2) -0.016(5)
C185 0.103(5) 0.122(4) 0.041(3) 0.004(3) 0.022(3) 0.004(4)
C186 0.143(6) 0.127(4) 0.026(2) -0.003(3) 0.038(3) 0.030(5)
C191 0.196(5) 0.123(6) 0.043(2) 0.006(2) 0.031(2) 0.003(4)
C192 0.175(10) 0.246(14) 0.034(3) 0.045(5) 0.014(4) 0.001(10)

loop_
_atom_type_symbol
_atom_type_description
_atom_type_scat_dispersion_real
_atom_type_scat_dispersion_imag
_atom_type_scat_source
C C 0.0181 0.0091 'International Tables Vol C Tables 4.2.6.8 and 6.1.1.4'
H H 0.0000 0.0000 'International Tables Vol C Tables 4.2.6.8 and 6.1.1.4'
N N 0.0311 0.0180 'International Tables Vol C Tables 4.2.6.8 and 6.1.1.4'
O O 0.0492 0.0322 'International Tables Vol C Tables 4.2.6.8 and 6.1.1.4'

loop_
_geom_angle_atom_site_label_1
_geom_angle_atom_site_label_2
_geom_angle_atom_site_label_3
_geom_angle
_geom_angle_site_symmetry_1
_geom_angle_site_symmetry_3
_geom_angle_publ_flag
C91 O92 C92 113.7(6) . . ?
C7 N1 H1 119.7 . . ?
C21 N1 H1 119.7 . . ?
C21 N1 C7 120.6(5) . . ?
C13 N2 H2 118.0 . . ?
C32 N2 H2 118.0 . . ?
C32 N2 C13 124.1(4) . . ?
C19 N3 H3 115.9 . . ?
C43 N3 H3 115.9 . . ?
C43 N3 C19 128.2(5) . . ?
C64 C72 C75 115.0(6) . . ?
C73 C72 C64 106.3(7) . . ?
C73 C72 C74 113.1(8) . . ?
C73 C72 C75 104.3(7) . . ?
C74 C72 C64 105.1(7) . . ?
C74 C72 C75 113.1(8) . . ?
C3 C1 C15 99.7(4) . . ?
C9 C1 C3 109.2(5) . . ?
C9 C1 C15 105.2(4) . . ?
C9 C1 C91 111.1(5) . . ?
C91 C1 C3 116.6(5) . . ?
C91 C1 C15 114.0(6) . . ?
C4 C2 H2A 113.9 . . ?
C4 C2 C10 103.5(4) . . ?
C4 C2 C16 103.8(4) . . ?
C10 C2 H2A 113.9 . . ?
C16 C2 H2A 113.9 . . ?
C16 C2 C10 106.7(5) . . ?
C6 C7 N1 134.0(4) . . ?
C6 C7 C8 120.0 . . ?
C8 C7 N1 105.9(4) . . ?
C7 C6 H6 120.0 . . ?
C7 C6 C5 120.0 . . ?
C5 C6 H6 120.0 . . ?
C6 C5 H5 120.0 . . ?
C4 C5 C6 120.0 . . ?
C4 C5 H5 120.0 . . ?
C5 C4 C2 123.7(3) . . ?
C3 C4 C2 115.9(3) . . ?
C3 C4 C5 120.0 . . ?
C4 C3 C1 112.2(3) . . ?
C4 C3 C8 120.0 . . ?
C8 C3 C1 127.8(3) . . ?
C7 C8 H8 120.0 . . ?
C3 C8 C7 120.0 . . ?
C3 C8 H8 120.0 . . ?
C14 C13 N2 115.5(3) . . ?
C14 C13 C12 120.0 . . ?
C12 C13 N2 124.5(3) . . ?
C13 C14 H14 120.0 . . ?
C13 C14 C9 120.0 . . ?
C9 C14 H14 120.0 . . ?
C14 C9 C1 125.6(3) . . ?
C14 C9 C10 120.0 . . ?
C10 C9 C1 114.4(3) . . ?
C9 C10 C2 113.8(3) . . ?
C11 C10 C2 126.1(3) . . ?
C11 C10 C9 120.0 . . ?
C10 C11 H11 120.0 . . ?
C10 C11 C12 120.0 . . ?
C12 C11 H11 120.0 . . ?
C13 C12 H12 120.0 . . ?
C11 C12 C13 120.0 . . ?
C11 C12 H12 120.0 . . ?
C18 C19 N3 122.1(3) . . ?
C18 C19 C20 120.0 . . ?
C20 C19 N3 116.5(3) . . ?
C19 C18 H18 120.0 . . ?
C17 C18 C19 120.0 . . ?
C17 C18 H18 120.0 . . ?
C18 C17 H17 120.0 . . ?
C18 C17 C16 120.0 . . ?
C16 C17 H17 120.0 . . ?
C17 C16 C2 125.4(3) . . ?
C15 C16 C2 114.6(3) . . ?
C15 C16 C17 120.0 . . ?
C16 C15 C1 112.0(3) . . ?
C16 C15 C20 120.0 . . ?
C20 C15 C1 128.0(3) . . ?
C19 C20 H20 120.0 . . ?
C15 C20 C19 120.0 . . ?
C15 C20 H20 120.0 . . ?
O1 C21 N1 118.2(7) . . ?
O1 C21 C22 123.5(8) . . ?
N1 C21 C22 117.0(6) . . ?
C25 C24 C23 120.0 . . ?
C25 C24 C54 119.6(4) . . ?
C23 C24 C54 120.3(4) . . ?
C24 C25 H25 120.0 . . ?
C24 C25 C26 120.0 . . ?
C26 C25 H25 120.0 . . ?
C25 C26 C28 121.6(4) . . ?
C27 C26 C25 120.0 . . ?
C27 C26 C28 116.8(4) . . ?
C26 C27 H27 120.0 . . ?
C26 C27 C22 120.0 . . ?
C22 C27 H27 120.0 . . ?
C27 C22 C21 119.2(4) . . ?
C23 C22 C21 120.8(4) . . ?
C23 C22 C27 120.0 . . ?
C24 C23 H23 120.0 . . ?
C22 C23 C24 120.0 . . ?
C22 C23 H23 120.0 . . ?
C26 C28 C29 109.8(6) . . ?
C26 C28 C30 109.6(7) . . ?
C26 C28 C31 112.3(7) . . ?
C30 C28 C29 108.2(9) . . ?
C31 C28 C29 105.4(8) . . ?
C31 C28 C30 111.4(8) . . ?
C28 C29 H29A 109.5 . . ?
C28 C29 H29B 109.5 . . ?
C28 C29 H29C 109.5 . . ?
H29A C29 H29B 109.5 . . ?
H29A C29 H29C 109.5 . . ?
H29B C29 H29C 109.5 . . ?
C28 C30 H30A 109.5 . . ?
C28 C30 H30B 109.5 . . ?
C28 C30 H30C 109.5 . . ?
H30A C30 H30B 109.5 . . ?
H30A C30 H30C 109.5 . . ?
H30B C30 H30C 109.5 . . ?
C28 C31 H31A 109.5 . . ?
C28 C31 H31B 109.5 . . ?
C28 C31 H31C 109.5 . . ?
H31A C31 H31B 109.5 . . ?
H31A C31 H31C 109.5 . . ?
H31B C31 H31C 109.5 . . ?
O2 C32 N2 122.7(6) . . ?
O2 C32 C33 124.5(6) . . ?
N2 C32 C33 112.1(5) . . ?
C38 C33 C32 123.2(4) . . ?
C38 C33 C34 120.0 . . ?
C34 C33 C32 116.3(4) . . ?
C33 C38 H38 120.0 . . ?
C37 C38 C33 120.0 . . ?
C37 C38 H38 120.0 . . ?
C38 C37 C36 120.0 . . ?
C38 C37 C76 121.4(4) . . ?
C36 C37 C76 118.6(4) . . ?
C37 C36 H36 120.0 . . ?
C35 C36 C37 120.0 . . ?
C35 C36 H36 120.0 . . ?
C36 C35 C39 119.3(4) . . ?
C34 C35 C36 120.0 . . ?
C34 C35 C39 120.1(4) . . ?
C33 C34 H34 120.0 . . ?
C35 C34 C33 120.0 . . ?
C35 C34 H34 120.0 . . ?
C40 C39 C35 113.4(7) . . ?
C40 C39 C41 117.8(11) . . ?
C40 C39 C42 102.2(10) . . ?
C41 C39 C35 104.9(8) . . ?
C41 C39 C42 108.9(10) . . ?
C42 C39 C35 109.4(9) . . ?
C39 C40 H40A 109.5 . . ?
C39 C40 H40B 109.5 . . ?
C39 C40 H40C 109.5 . . ?
H40A C40 H40B 109.5 . . ?
H40A C40 H40C 109.5 . . ?
H40B C40 H40C 109.5 . . ?
C39 C41 H41A 109.5 . . ?
C39 C41 H41B 109.5 . . ?
C39 C41 H41C 109.5 . . ?
H41A C41 H41B 109.5 . . ?
H41A C41 H41C 109.5 . . ?
H41B C41 H41C 109.5 . . ?
C39 C42 H42A 109.5 . . ?
C39 C42 H42B 109.5 . . ?
C39 C42 H42C 109.5 . . ?
H42A C42 H42B 109.5 . . ?
H42A C42 H42C 109.5 . . ?
H42B C42 H42C 109.5 . . ?
O3 C43 N3 127.2(7) . . ?
O3 C43 C44 114.6(6) . . ?
N3 C43 C44 118.2(4) . . ?
C49 C44 C43 118.5(3) . . ?
C49 C44 C45 120.0 . . ?
C45 C44 C43 121.5(3) . . ?
C44 C49 H49 120.0 . . ?
C44 C49 C48 120.0 . . ?
C48 C49 H49 120.0 . . ?
C49 C48 C61 119.3(5) . 2_353 ?
C47 C48 C49 120.0 . . ?
C47 C48 C61 120.6(4) . 2_353 ?
C48 C47 H47 120.0 . . ?
C46 C47 C48 120.0 . . ?
C46 C47 H47 120.0 . . ?
C47 C46 C45 120.0 . . ?
C47 C46 C50 121.9(4) . . ?
C45 C46 C50 118.1(4) . . ?
C44 C45 H45 120.0 . . ?
C46 C45 C44 120.0 . . ?
C46 C45 H45 120.0 . . ?
C46 C50 C51 114.0(6) . . ?
C46 C50 C53 111.6(7) . . ?
C52 C50 C46 108.0(7) . . ?
C52 C50 C51 110.4(8) . . ?
C52 C50 C53 107.7(9) . . ?
C53 C50 C51 105.0(8) . . ?
C50 C51 H51A 109.5 . . ?
C50 C51 H51B 109.5 . . ?
C50 C51 H51C 109.5 . . ?
H51A C51 H51B 109.5 . . ?
H51A C51 H51C 109.5 . . ?
H51B C51 H51C 109.5 . . ?
C50 C52 H52A 109.5 . . ?
C50 C52 H52B 109.5 . . ?
C50 C52 H52C 109.5 . . ?
H52A C52 H52B 109.5 . . ?
H52A C52 H52C 109.5 . . ?
H52B C52 H52C 109.5 . . ?
C50 C53 H53A 109.5 . . ?
C50 C53 H53B 109.5 . . ?
C50 C53 H53C 109.5 . . ?
H53A C53 H53B 109.5 . . ?
H53A C53 H53C 109.5 . . ?
H53B C53 H53C 109.5 . . ?
C24 C54 C55 117.1(6) . . ?
C24 C54 C67 122.1(6) . . ?
C67 C54 C55 120.7(5) . . ?
C56 C55 C54 123.6(4) . . ?
C56 C55 C60 120.0 . . ?
C60 C55 C54 116.4(4) . . ?
C55 C56 H56 120.0 . . ?
C57 C56 C55 120.0 . . ?
C57 C56 H56 120.0 . . ?
C56 C57 C58 120.0 . . ?
C56 C57 C68 121.1(3) . . ?
C58 C57 C68 118.9(3) . . ?
C57 C58 H58 120.0 . . ?
C57 C58 C59 120.0 . . ?
C59 C58 H58 120.0 . . ?
C58 C59 H59 120.0 . . ?
C60 C59 C58 120.0 . . ?
C60 C59 H59 120.0 . . ?
C55 C60 C61 124.1(3) . . ?
C59 C60 C55 120.0 . . ?
C59 C60 C61 115.0(3) . . ?
C48 C61 C62 118(2) 2_353 . ?
C60 C61 C48 126(2) . 2_353 ?
C60 C61 C62 116.3(4) . . ?
C62 C67 C54 118.3(3) . . ?
C62 C67 C66 120.0 . . ?
C66 C67 C54 121.7(3) . . ?
C67 C62 C61 122.9(4) . . ?
C63 C62 C61 117.0(4) . . ?
C63 C62 C67 120.0 . . ?
C62 C63 H63 120.0 . . ?
C62 C63 C64 120.0 . . ?
C64 C63 H63 120.0 . . ?
C63 C64 C72 122.7(4) . . ?
C65 C64 C72 117.2(4) . . ?
C65 C64 C63 120.0 . . ?
C64 C65 H65 120.0 . . ?
C64 C65 C66 120.0 . . ?
C66 C65 H65 120.0 . . ?
C67 C66 H66 120.0 . . ?
C65 C66 C67 120.0 . . ?
C65 C66 H66 120.0 . . ?
C57 C68 C69 110.5(6) . . ?
C57 C68 C70 104.9(6) . . ?
C57 C68 C71 106.9(7) . . ?
C70 C68 C69 104.6(7) . . ?
C71 C68 C69 123.9(8) . . ?
C71 C68 C70 104.2(7) . . ?
C68 C69 H69A 109.5 . . ?
C68 C69 H69B 109.5 . . ?
C68 C69 H69C 109.5 . . ?
H69A C69 H69B 109.5 . . ?
H69A C69 H69C 109.5 . . ?
H69B C69 H69C 109.5 . . ?
C68 C70 H70A 109.5 . . ?
C68 C70 H70B 109.5 . . ?
C68 C70 H70C 109.5 . . ?
H70A C70 H70B 109.5 . . ?
H70A C70 H70C 109.5 . . ?
H70B C70 H70C 109.5 . . ?
C68 C71 H71A 109.5 . . ?
C68 C71 H71B 109.5 . . ?
C68 C71 H71C 109.5 . . ?
H71A C71 H71B 109.5 . . ?
H71A C71 H71C 109.5 . . ?
H71B C71 H71C 109.5 . . ?
C72 C73 H73A 109.5 . . ?
C72 C73 H73B 109.5 . . ?
C72 C73 H73C 109.5 . . ?
H73A C73 H73B 109.5 . . ?
H73A C73 H73C 109.5 . . ?
H73B C73 H73C 109.5 . . ?
C72 C74 H74A 109.5 . . ?
C72 C74 H74B 109.5 . . ?
C72 C74 H74C 109.5 . . ?
H74A C74 H74B 109.5 . . ?
H74A C74 H74C 109.5 . . ?
H74B C74 H74C 109.5 . . ?
C72 C75 H75A 109.5 . . ?
C72 C75 H75B 109.5 . . ?
C72 C75 H75C 109.5 . . ?
H75A C75 H75B 109.5 . . ?
H75A C75 H75C 109.5 . . ?
H75B C75 H75C 109.5 . . ?
C37 C76 C82 117.1(7) . 2_353 ?
C77 C76 C37 125.9(5) . . ?
C77 C76 C82 116.9(5) . 2_353 ?
C78 C77 C76 117.0(3) . . ?
C78 C77 C82 120.0 . . ?
C82 C77 C76 122.5(3) . . ?
C77 C78 H78 120.0 . . ?
C79 C78 C77 120.0 . . ?
C79 C78 H78 120.0 . . ?
C78 C79 H79 120.0 . . ?
C80 C79 C78 120.0 . . ?
C80 C79 H79 120.0 . . ?
C79 C80 C81 120.0 . . ?
C79 C80 C83 119.6(3) . . ?
C81 C80 C83 120.1(3) . . ?
C80 C81 H81 120.0 . . ?
C80 C81 C82 120.0 . . ?
C82 C81 H81 120.0 . . ?
C77 C82 C76 119.9(4) . 2_353 ?
C81 C82 C76 120.0(4) . 2_353 ?
C81 C82 C77 120.0 . . ?
C80 C83 C84 107.1(8) . . ?
C85 C83 C80 114.3(6) . . ?
C85 C83 C84 105.3(7) . . ?
C86 C83 C80 109.8(7) . . ?
C86 C83 C84 112.9(7) . . ?
C86 C83 C85 107.4(8) . . ?
C83 C84 H84A 109.5 . . ?
C83 C84 H84B 109.5 . . ?
C83 C84 H84C 109.5 . . ?
H84A C84 H84B 109.5 . . ?
H84A C84 H84C 109.5 . . ?
H84B C84 H84C 109.5 . . ?
C83 C85 H85A 109.5 . . ?
C83 C85 H85B 109.5 . . ?
C83 C85 H85C 109.5 . . ?
H85A C85 H85B 109.5 . . ?
H85A C85 H85C 109.5 . . ?
H85B C85 H85C 109.5 . . ?
C83 C86 H86A 109.5 . . ?
C83 C86 H86B 109.5 . . ?
C83 C86 H86C 109.5 . . ?
H86A C86 H86B 109.5 . . ?
H86A C86 H86C 109.5 . . ?
H86B C86 H86C 109.5 . . ?
O91 C91 O92 131.8(6) . . ?
O91 C91 C1 114.6(8) . . ?
O92 C91 C1 109.5(6) . . ?
O92 C92 H92A 109.5 . . ?
O92 C92 H92B 109.5 . . ?
O92 C92 H92C 109.5 . . ?
H92A C92 H92B 109.5 . . ?
H92A C92 H92C 109.5 . . ?
H92B C92 H92C 109.5 . . ?
C191 O192 C192 140.1(10) . . ?
C107 N101 H101 114.0 . . ?
C121 N101 H101 114.0 . . ?
C121 N101 C107 132.0(5) . . ?
C113 N102 H102 113.6 . . ?
C132 N102 H102 113.6 . . ?
C132 N102 C113 132.8(7) . . ?
C119 N103 H103 114.7 . . ?
C143 N103 H103 114.7 . . ?
C143 N103 C119 130.6(6) . . ?
C109 C101 C103 98.4(8) . . ?
C115 C101 C103 100.4(6) . . ?
C115 C101 C109 105.3(6) . . ?
C191 C101 C103 114.8(8) . . ?
C191 C101 C109 113.2(8) . . ?
C191 C101 C115 121.6(11) . . ?
C104 C102 H10A 110.2 . . ?
C110 C102 H10A 110.2 . . ?
C110 C102 C104 112.6(8) . . ?
C110 C102 C116 108.0(9) . . ?
C116 C102 H10A 110.2 . . ?
C116 C102 C104 105.6(8) . . ?
C108 C103 C101 125.6(4) . . ?
C108 C103 C104 120.0 . . ?
C104 C103 C101 114.4(4) . . ?
C103 C108 H108 120.0 . . ?
C107 C108 C103 120.0 . . ?
C107 C108 H108 120.0 . . ?
C108 C107 N101 130.2(5) . . ?
C108 C107 C106 120.0 . . ?
C106 C107 N101 109.8(5) . . ?
C107 C106 H106 120.0 . . ?
C105 C106 C107 120.0 . . ?
C105 C106 H106 120.0 . . ?
C106 C105 H105 120.0 . . ?
C106 C105 C104 120.0 . . ?
C104 C105 H105 120.0 . . ?
C103 C104 C102 109.9(5) . . ?
C105 C104 C102 129.9(5) . . ?
C105 C104 C103 120.0 . . ?
C112 C113 N102 121.8(4) . . ?
C112 C113 C114 120.0 . . ?
C114 C113 N102 117.3(5) . . ?
C113 C112 H112 120.0 . . ?
C111 C112 C113 120.0 . . ?
C111 C112 H112 120.0 . . ?
C112 C111 H111 120.0 . . ?
C112 C111 C110 120.0 . . ?
C110 C111 H111 120.0 . . ?
C102 C110 C111 126.9(5) . . ?
C102 C110 C109 113.0(5) . . ?
C109 C110 C111 120.0 . . ?
C110 C109 C101 115.0(5) . . ?
C110 C109 C114 120.0 . . ?
C114 C109 C101 124.4(5) . . ?
C113 C114 H114 120.0 . . ?
C109 C114 C113 120.0 . . ?
C109 C114 H114 120.0 . . ?
C120 C115 C101 119.9(5) . . ?
C120 C115 C116 120.0 . . ?
C116 C115 C101 119.3(5) . . ?
C115 C120 H120 120.0 . . ?
C115 C120 C119 120.0 . . ?
C119 C120 H120 120.0 . . ?
C120 C119 N103 116.6(4) . . ?
C120 C119 C118 120.0 . . ?
C118 C119 N103 123.4(4) . . ?
C119 C118 H118 120.0 . . ?
C119 C118 C117 120.0 . . ?
C117 C118 H118 120.0 . . ?
C118 C117 H117 120.0 . . ?
C116 C117 C118 120.0 . . ?
C116 C117 H117 120.0 . . ?
C115 C116 C102 107.7(5) . . ?
C117 C116 C102 130.4(5) . . ?
C117 C116 C115 120.0 . . ?
O101 C121 C122 119.3(8) . . ?
N101 C121 O101 118.4(7) . . ?
N101 C121 C122 122.3(6) . . ?
C125 C126 C127 120.0 . . ?
C125 C126 C154 117.8(4) . . ?
C127 C126 C154 122.2(4) . . ?
C126 C125 H125 120.0 . . ?
C126 C125 C124 120.0 . . ?
C124 C125 H125 120.0 . . ?
C125 C124 C128 119.8(4) . . ?
C123 C124 C125 120.0 . . ?
C123 C124 C128 119.8(4) . . ?
C124 C123 H123 120.0 . . ?
C122 C123 C124 120.0 . . ?
C122 C123 H123 120.0 . . ?
C123 C122 C121 115.0(4) . . ?
C123 C122 C127 120.0 . . ?
C127 C122 C121 124.3(4) . . ?
C126 C127 H127 120.0 . . ?
C122 C127 C126 120.0 . . ?
C122 C127 H127 120.0 . . ?
C124 C128 C131 113.5(7) . . ?
C129 C128 C124 115.5(6) . . ?
C129 C128 C130 110.1(8) . . ?
C129 C128 C131 104.5(8) . . ?
C130 C128 C124 106.1(8) . . ?
C130 C128 C131 106.9(7) . . ?
C128 C129 H12A 109.5 . . ?
C128 C129 H12B 109.5 . . ?
C128 C129 H12C 109.5 . . ?
H12A C129 H12B 109.5 . . ?
H12A C129 H12C 109.5 . . ?
H12B C129 H12C 109.5 . . ?
C128 C130 H13A 109.5 . . ?
C128 C130 H13B 109.5 . . ?
C128 C130 H13C 109.5 . . ?
H13A C130 H13B 109.5 . . ?
H13A C130 H13C 109.5 . . ?
H13B C130 H13C 109.5 . . ?
C128 C131 H13D 109.5 . . ?
C128 C131 H13E 109.5 . . ?
C128 C131 H13F 109.5 . . ?
H13D C131 H13E 109.5 . . ?
H13D C131 H13F 109.5 . . ?
H13E C131 H13F 109.5 . . ?
O102 C132 C133 113.8(8) . . ?
N102 C132 O102 122.9(8) . . ?
N102 C132 C133 123.1(7) . . ?
C134 C133 C132 116.6(5) . . ?
C134 C133 C138 120.0 . . ?
C138 C133 C132 123.4(5) . . ?
C133 C134 H134 120.0 . . ?
C133 C134 C135 120.0 . . ?
C135 C134 H134 120.0 . . ?
C134 C135 C139 121.7(4) . . ?
C136 C135 C134 120.0 . . ?
C136 C135 C139 118.2(4) . . ?
C135 C136 H136 120.0 . . ?
C135 C136 C137 120.0 . . ?
C137 C136 H136 120.0 . . ?
C136 C137 C176 122.1(5) . . ?
C138 C137 C136 120.0 . . ?
C138 C137 C176 117.5(5) . . ?
C133 C138 H138 120.0 . . ?
C137 C138 C133 120.0 . . ?
C137 C138 H138 120.0 . . ?
C135 C139 C141 112.6(6) . . ?
C135 C139 C142 108.7(7) . . ?
C140 C139 C135 111.9(7) . . ?
C140 C139 C141 106.4(7) . . ?
C140 C139 C142 113.2(7) . . ?
C142 C139 C141 103.8(7) . . ?
C139 C140 H14A 109.5 . . ?
C139 C140 H14B 109.5 . . ?
C139 C140 H14C 109.5 . . ?
H14A C140 H14B 109.5 . . ?
H14A C140 H14C 109.5 . . ?
H14B C140 H14C 109.5 . . ?
C139 C141 H14D 109.5 . . ?
C139 C141 H14E 109.5 . . ?
C139 C141 H14F 109.5 . . ?
H14D C141 H14E 109.5 . . ?
H14D C141 H14F 109.5 . . ?
H14E C141 H14F 109.5 . . ?
C139 C142 H14G 109.5 . . ?
C139 C142 H14H 109.5 . . ?
C139 C142 H14I 109.5 . . ?
H14G C142 H14H 109.5 . . ?
H14G C142 H14I 109.5 . . ?
H14H C142 H14I 109.5 . . ?
O103 C143 N103 121.6(10) . . ?
O103 C143 C144 121.3(10) . . ?
N103 C143 C144 117.0(6) . . ?
C149 C144 C143 124.1(5) . . ?
C149 C144 C145 120.0 . . ?
C145 C144 C143 115.5(5) . . ?
C144 C149 H149 120.0 . . ?
C144 C149 C148 120.0 . . ?
C148 C149 H149 120.0 . . ?
C149 C148 C161 118.2(5) . 2_454 ?
C147 C148 C149 120.0 . . ?
C147 C148 C161 121.8(5) . 2_454 ?
C148 C147 H147 120.0 . . ?
C148 C147 C146 120.0 . . ?
C146 C147 H147 120.0 . . ?
C147 C146 C150 115.7(5) . . ?
C145 C146 C147 120.0 . . ?
C145 C146 C150 124.2(5) . . ?
C144 C145 H145 120.0 . . ?
C146 C145 C144 120.0 . . ?
C146 C145 H145 120.0 . . ?
C146 C150 C152 111.1(9) . . ?
C151 C150 C146 113.3(9) . . ?
C151 C150 C152 100.0(8) . . ?
C151 C150 C153 104.4(11) . . ?
C153 C150 C146 110.0(8) . . ?
C153 C150 C152 117.6(10) . . ?
C150 C151 H15A 109.5 . . ?
C150 C151 H15B 109.5 . . ?
C150 C151 H15C 109.5 . . ?
H15A C151 H15B 109.5 . . ?
H15A C151 H15C 109.5 . . ?
H15B C151 H15C 109.5 . . ?
C150 C152 H15D 109.5 . . ?
C150 C152 H15E 109.5 . . ?
C150 C152 H15F 109.5 . . ?
H15D C152 H15E 109.5 . . ?
H15D C152 H15F 109.5 . . ?
H15E C152 H15F 109.5 . . ?
C150 C153 H15G 109.5 . . ?
C150 C153 H15H 109.5 . . ?
C150 C153 H15I 109.5 . . ?
H15G C153 H15H 109.5 . . ?
H15G C153 H15I 109.5 . . ?
H15H C153 H15I 109.5 . . ?
C155 C154 C126 122.8(6) . . ?
C155 C154 C167 114.5(4) . . ?
C167 C154 C126 122.6(5) . . ?
C156 C155 C154 115.4(4) . . ?
C156 C155 C160 120.0 . . ?
C160 C155 C154 124.4(4) . . ?
C155 C156 H156 120.0 . . ?
C155 C156 C157 120.0 . . ?
C157 C156 H156 120.0 . . ?
C156 C157 C168 122.8(4) . . ?
C158 C157 C156 120.0 . . ?
C158 C157 C168 115.5(4) . . ?
C157 C158 H158 120.0 . . ?
C159 C158 C157 120.0 . . ?
C159 C158 H158 120.0 . . ?
C158 C159 H159 120.0 . . ?
C158 C159 C160 120.0 . . ?
C160 C159 H159 120.0 . . ?
C155 C160 C161 117.9(3) . . ?
C159 C160 C155 120.0 . . ?
C159 C160 C161 122.1(3) . . ?
C160 C161 C148 120.5(19) . 2_454 ?
C162 C161 C148 117.7(19) . 2_454 ?
C162 C161 C160 121.7(5) . . ?
C162 C167 C154 122.5(3) . . ?
C162 C167 C166 120.0 . . ?
C166 C167 C154 117.2(3) . . ?
C161 C162 C167 118.4(4) . . ?
C161 C162 C163 121.6(4) . . ?
C167 C162 C163 120.0 . . ?
C162 C163 H163 120.0 . . ?
C164 C163 C162 120.0 . . ?
C164 C163 H163 120.0 . . ?
C163 C164 C165 120.0 . . ?
C163 C164 C172 120.3(3) . . ?
C165 C164 C172 118.7(3) . . ?
C164 C165 H165 120.0 . . ?
C166 C165 C164 120.0 . . ?
C166 C165 H165 120.0 . . ?
C167 C166 H166 120.0 . . ?
C165 C166 C167 120.0 . . ?
C165 C166 H166 120.0 . . ?
C157 C168 C170 103.1(8) . . ?
C157 C168 C171 106.1(7) . . ?
C169 C168 C157 114.0(8) . . ?
C169 C168 C170 121.3(9) . . ?
C169 C168 C171 113.2(8) . . ?
C170 C168 C171 96.9(7) . . ?
C168 C169 H16A 109.5 . . ?
C168 C169 H16B 109.5 . . ?
C168 C169 H16C 109.5 . . ?
H16A C169 H16B 109.5 . . ?
H16A C169 H16C 109.5 . . ?
H16B C169 H16C 109.5 . . ?
C168 C170 H17A 109.5 . . ?
C168 C170 H17B 109.5 . . ?
C168 C170 H17C 109.5 . . ?
H17A C170 H17B 109.5 . . ?
H17A C170 H17C 109.5 . . ?
H17B C170 H17C 109.5 . . ?
C168 C171 H17D 109.5 . . ?
C168 C171 H17E 109.5 . . ?
C168 C171 H17F 109.5 . . ?
H17D C171 H17E 109.5 . . ?
H17D C171 H17F 109.5 . . ?
H17E C171 H17F 109.5 . . ?
C164 C172 C173 111.1(5) . . ?
C164 C172 C174 111.8(7) . . ?
C174 C172 C173 109.8(7) . . ?
C175 C172 C164 105.4(7) . . ?
C175 C172 C173 105.2(7) . . ?
C175 C172 C174 113.3(7) . . ?
C172 C173 H17G 109.5 . . ?
C172 C173 H17H 109.5 . . ?
C172 C173 H17I 109.5 . . ?
H17G C173 H17H 109.5 . . ?
H17G C173 H17I 109.5 . . ?
H17H C173 H17I 109.5 . . ?
C172 C174 H17J 109.5 . . ?
C172 C174 H17K 109.5 . . ?
C172 C174 H17L 109.5 . . ?
H17J C174 H17K 109.5 . . ?
H17J C174 H17L 109.5 . . ?
H17K C174 H17L 109.5 . . ?
C172 C175 H17M 109.5 . . ?
C172 C175 H17N 109.5 . . ?
C172 C175 H17O 109.5 . . ?
H17M C175 H17N 109.5 . . ?
H17M C175 H17O 109.5 . . ?
H17N C175 H17O 109.5 . . ?
C177 C176 C137 116.8(5) . . ?
C182 C176 C137 119.4(8) 2_454 . ?
C182 C176 C177 123.8(5) 2_454 . ?
C178 C177 C176 125.4(3) . . ?
C178 C177 C182 120.0 . . ?
C182 C177 C176 114.3(3) . . ?
C177 C178 H178 120.0 . . ?
C179 C178 C177 120.0 . . ?
C179 C178 H178 120.0 . . ?
C178 C179 H179 120.0 . . ?
C178 C179 C180 120.0 . . ?
C180 C179 H179 120.0 . . ?
C179 C180 C183 117.5(3) . . ?
C181 C180 C179 120.0 . . ?
C181 C180 C183 122.5(3) . . ?
C180 C181 H181 120.0 . . ?
C180 C181 C182 120.0 . . ?
C182 C181 H181 120.0 . . ?
C177 C182 C176 121.7(5) . 2_454 ?
C181 C182 C176 118.2(5) . 2_454 ?
C181 C182 C177 120.0 . . ?
C180 C183 C184 113.3(5) . . ?
C180 C183 C185 107.3(6) . . ?
C180 C183 C186 105.8(7) . . ?
C184 C183 C186 107.8(7) . . ?
C185 C183 C184 115.9(7) . . ?
C185 C183 C186 106.1(5) . . ?
C183 C184 H18A 109.5 . . ?
C183 C184 H18B 109.5 . . ?
C183 C184 H18C 109.5 . . ?
H18A C184 H18B 109.5 . . ?
H18A C184 H18C 109.5 . . ?
H18B C184 H18C 109.5 . . ?
C183 C185 H18D 109.5 . . ?
C183 C185 H18E 109.5 . . ?
C183 C185 H18F 109.5 . . ?
H18D C185 H18E 109.5 . . ?
H18D C185 H18F 109.5 . . ?
H18E C185 H18F 109.5 . . ?
C183 C186 H18G 109.5 . . ?
C183 C186 H18H 109.5 . . ?
C183 C186 H18I 109.5 . . ?
H18G C186 H18H 109.5 . . ?
H18G C186 H18I 109.5 . . ?
H18H C186 H18I 109.5 . . ?
O191 C191 C101 118.9(11) . . ?
O192 C191 O191 111.5(8) . . ?
O192 C191 C101 128.3(13) . . ?
O192 C192 H19A 109.5 . . ?
O192 C192 H19B 109.5 . . ?
O192 C192 H19C 109.5 . . ?
H19A C192 H19B 109.5 . . ?
H19A C192 H19C 109.5 . . ?
H19B C192 H19C 109.5 . . ?

loop_
_geom_bond_atom_site_label_1
_geom_bond_atom_site_label_2
_geom_bond_distance
_geom_bond_site_symmetry_2
_geom_bond_publ_flag
O1 C21 1.194(9) . ?
O2 C32 1.252(8) . ?
O3 C43 1.313(6) . ?
O91 C91 1.226(11) . ?
O92 C91 1.277(10) . ?
O92 C92 1.507(7) . ?
N1 H1 0.8800 . ?
N1 C7 1.438(6) . ?
N1 C21 1.327(11) . ?
N2 H2 0.8800 . ?
N2 C13 1.434(6) . ?
N2 C32 1.422(10) . ?
N3 H3 0.8800 . ?
N3 C19 1.425(7) . ?
N3 C43 1.324(10) . ?
C72 C64 1.544(9) . ?
C72 C73 1.517(12) . ?
C72 C74 1.536(13) . ?
C72 C75 1.558(9) . ?
C1 C3 1.543(8) . ?
C1 C9 1.513(7) . ?
C1 C15 1.631(8) . ?
C1 C91 1.519(6) . ?
C2 H2A 1.0000 . ?
C2 C4 1.522(7) . ?
C2 C10 1.554(7) . ?
C2 C16 1.540(8) . ?
C7 C6 1.3900 . ?
C7 C8 1.3900 . ?
C6 H6 0.9500 . ?
C6 C5 1.3900 . ?
C5 H5 0.9500 . ?
C5 C4 1.3900 . ?
C4 C3 1.3900 . ?
C3 C8 1.3900 . ?
C8 H8 0.9500 . ?
C13 C14 1.3900 . ?
C13 C12 1.3900 . ?
C14 H14 0.9500 . ?
C14 C9 1.3900 . ?
C9 C10 1.3900 . ?
C10 C11 1.3900 . ?
C11 H11 0.9500 . ?
C11 C12 1.3900 . ?
C12 H12 0.9500 . ?
C19 C18 1.3900 . ?
C19 C20 1.3900 . ?
C18 H18 0.9500 . ?
C18 C17 1.3900 . ?
C17 H17 0.9500 . ?
C17 C16 1.3900 . ?
C16 C15 1.3900 . ?
C15 C20 1.3900 . ?
C20 H20 0.9500 . ?
C21 C22 1.519(8) . ?
C24 C25 1.3900 . ?
C24 C23 1.3900 . ?
C24 C54 1.455(7) . ?
C25 H25 0.9500 . ?
C25 C26 1.3900 . ?
C26 C27 1.3900 . ?
C26 C28 1.521(8) . ?
C27 H27 0.9500 . ?
C27 C22 1.3900 . ?
C22 C23 1.3900 . ?
C23 H23 0.9500 . ?
C28 C29 1.528(9) . ?
C28 C30 1.527(12) . ?
C28 C31 1.523(11) . ?
C29 H29A 0.9800 . ?
C29 H29B 0.9800 . ?
C29 H29C 0.9800 . ?
C30 H30A 0.9800 . ?
C30 H30B 0.9800 . ?
C30 H30C 0.9800 . ?
C31 H31A 0.9800 . ?
C31 H31B 0.9800 . ?
C31 H31C 0.9800 . ?
C32 C33 1.469(6) . ?
C33 C38 1.3900 . ?
C33 C34 1.3900 . ?
C38 H38 0.9500 . ?
C38 C37 1.3900 . ?
C37 C36 1.3900 . ?
C37 C76 1.465(7) . ?
C36 H36 0.9500 . ?
C36 C35 1.3900 . ?
C35 C34 1.3900 . ?
C35 C39 1.544(8) . ?
C34 H34 0.9500 . ?
C39 C40 1.510(11) . ?
C39 C41 1.513(12) . ?
C39 C42 1.522(13) . ?
C40 H40A 0.9800 . ?
C40 H40B 0.9800 . ?
C40 H40C 0.9800 . ?
C41 H41A 0.9800 . ?
C41 H41B 0.9800 . ?
C41 H41C 0.9800 . ?
C42 H42A 0.9800 . ?
C42 H42B 0.9800 . ?
C42 H42C 0.9800 . ?
C43 C44 1.538(8) . ?
C44 C49 1.3900 . ?
C44 C45 1.3900 . ?
C49 H49 0.9500 . ?
C49 C48 1.3900 . ?
C48 C47 1.3900 . ?
C48 C61 1.482(6) 2_353 ?
C47 H47 0.9500 . ?
C47 C46 1.3900 . ?
C46 C45 1.3900 . ?
C46 C50 1.549(9) . ?
C45 H45 0.9500 . ?
C50 C51 1.553(9) . ?
C50 C52 1.541(11) . ?
C50 C53 1.550(12) . ?
C51 H51A 0.9800 . ?
C51 H51B 0.9800 . ?
C51 H51C 0.9800 . ?
C52 H52A 0.9800 . ?
C52 H52B 0.9800 . ?
C52 H52C 0.9800 . ?
C53 H53A 0.9800 . ?
C53 H53B 0.9800 . ?
C53 H53C 0.9800 . ?
C54 C55 1.550(8) . ?
C54 C67 1.467(9) . ?
C55 C56 1.3900 . ?
C55 C60 1.3900 . ?
C56 H56 0.9500 . ?
C56 C57 1.3900 . ?
C57 C58 1.3900 . ?
C57 C68 1.550(9) . ?
C58 H58 0.9500 . ?
C58 C59 1.3900 . ?
C59 H59 0.9500 . ?
C59 C60 1.3900 . ?
C60 C61 1.454(9) . ?
C61 C62 1.522(7) . ?
C67 C62 1.3900 . ?
C67 C66 1.3900 . ?
C62 C63 1.3900 . ?
C63 H63 0.9500 . ?
C63 C64 1.3900 . ?
C64 C65 1.3900 . ?
C65 H65 0.9500 . ?
C65 C66 1.3900 . ?
C66 H66 0.9500 . ?
C68 C69 1.572(9) . ?
C68 C70 1.557(12) . ?
C68 C71 1.556(12) . ?
C69 H69A 0.9800 . ?
C69 H69B 0.9800 . ?
C69 H69C 0.9800 . ?
C70 H70A 0.9800 . ?
C70 H70B 0.9800 . ?
C70 H70C 0.9800 . ?
C71 H71A 0.9800 . ?
C71 H71B 0.9800 . ?
C71 H71C 0.9800 . ?
C73 H73A 0.9800 . ?
C73 H73B 0.9800 . ?
C73 H73C 0.9800 . ?
C74 H74A 0.9800 . ?
C74 H74B 0.9800 . ?
C74 H74C 0.9800 . ?
C75 H75A 0.9800 . ?
C75 H75B 0.9800 . ?
C75 H75C 0.9800 . ?
C76 C77 1.396(10) . ?
C76 C82 1.485(8) 2_353 ?
C77 C78 1.3900 . ?
C77 C82 1.3900 . ?
C78 H78 0.9500 . ?
C78 C79 1.3900 . ?
C79 H79 0.9500 . ?
C79 C80 1.3900 . ?
C80 C81 1.3900 . ?
C80 C83 1.580(10) . ?
C81 H81 0.9500 . ?
C81 C82 1.3900 . ?
C83 C84 1.591(13) . ?
C83 C85 1.576(10) . ?
C83 C86 1.555(11) . ?
C84 H84A 0.9800 . ?
C84 H84B 0.9800 . ?
C84 H84C 0.9800 . ?
C85 H85A 0.9800 . ?
C85 H85B 0.9800 . ?
C85 H85C 0.9800 . ?
C86 H86A 0.9800 . ?
C86 H86B 0.9800 . ?
C86 H86C 0.9800 . ?
C92 H92A 0.9800 . ?
C92 H92B 0.9800 . ?
C92 H92C 0.9800 . ?
O101 C121 1.323(9) . ?
O102 C132 1.325(11) . ?
O103 C143 1.266(9) . ?
O191 C191 1.257(16) . ?
O192 C191 1.244(14) . ?
O192 C192 1.609(8) . ?
N101 H101 0.8800 . ?
N101 C107 1.433(9) . ?
N101 C121 1.322(12) . ?
N102 H102 0.8800 . ?
N102 C113 1.443(9) . ?
N102 C132 1.240(13) . ?
N103 H103 0.8800 . ?
N103 C119 1.461(10) . ?
N103 C143 1.277(14) . ?
C101 C103 1.626(13) . ?
C101 C109 1.552(12) . ?
C101 C115 1.509(12) . ?
C101 C191 1.494(10) . ?
C102 H10A 1.0000 . ?
C102 C104 1.566(12) . ?
C102 C110 1.362(11) . ?
C102 C116 1.522(15) . ?
C103 C108 1.3900 . ?
C103 C104 1.3900 . ?
C108 H108 0.9500 . ?
C108 C107 1.3900 . ?
C107 C106 1.3900 . ?
C106 H106 0.9500 . ?
C106 C105 1.3900 . ?
C105 H105 0.9500 . ?
C105 C104 1.3900 . ?
C113 C112 1.3900 . ?
C113 C114 1.3900 . ?
C112 H112 0.9500 . ?
C112 C111 1.3900 . ?
C111 H111 0.9500 . ?
C111 C110 1.3900 . ?
C110 C109 1.3900 . ?
C109 C114 1.3900 . ?
C114 H114 0.9500 . ?
C115 C120 1.3900 . ?
C115 C116 1.3900 . ?
C120 H120 0.9500 . ?
C120 C119 1.3900 . ?
C119 C118 1.3900 . ?
C118 H118 0.9500 . ?
C118 C117 1.3900 . ?
C117 H117 0.9500 . ?
C117 C116 1.3900 . ?
C121 C122 1.442(8) . ?
C126 C125 1.3900 . ?
C126 C127 1.3900 . ?
C126 C154 1.477(6) . ?
C125 H125 0.9500 . ?
C125 C124 1.3900 . ?
C124 C123 1.3900 . ?
C124 C128 1.567(9) . ?
C123 H123 0.9500 . ?
C123 C122 1.3900 . ?
C122 C127 1.3900 . ?
C127 H127 0.9500 . ?
C128 C129 1.550(11) . ?
C128 C130 1.562(12) . ?
C128 C131 1.590(11) . ?
C129 H12A 0.9800 . ?
C129 H12B 0.9800 . ?
C129 H12C 0.9800 . ?
C130 H13A 0.9800 . ?
C130 H13B 0.9800 . ?
C130 H13C 0.9800 . ?
C131 H13D 0.9800 . ?
C131 H13E 0.9800 . ?
C131 H13F 0.9800 . ?
C132 C133 1.551(8) . ?
C133 C134 1.3900 . ?
C133 C138 1.3900 . ?
C134 H134 0.9500 . ?
C134 C135 1.3900 . ?
C135 C136 1.3900 . ?
C135 C139 1.514(10) . ?
C136 H136 0.9500 . ?
C136 C137 1.3900 . ?
C137 C138 1.3900 . ?
C137 C176 1.527(8) . ?
C138 H138 0.9500 . ?
C139 C140 1.483(12) . ?
C139 C141 1.537(8) . ?
C139 C142 1.529(12) . ?
C140 H14A 0.9800 . ?
C140 H14B 0.9800 . ?
C140 H14C 0.9800 . ?
C141 H14D 0.9800 . ?
C141 H14E 0.9800 . ?
C141 H14F 0.9800 . ?
C142 H14G 0.9800 . ?
C142 H14H 0.9800 . ?
C142 H14I 0.9800 . ?
C143 C144 1.438(12) . ?
C144 C149 1.3900 . ?
C144 C145 1.3900 . ?
C149 H149 0.9500 . ?
C149 C148 1.3900 . ?
C148 C147 1.3900 . ?
C148 C161 1.510(6) 2_454 ?
C147 H147 0.9500 . ?
C147 C146 1.3900 . ?
C146 C145 1.3900 . ?
C146 C150 1.495(11) . ?
C145 H145 0.9500 . ?
C150 C151 1.466(14) . ?
C150 C152 1.497(10) . ?
C150 C153 1.494(14) . ?
C151 H15A 0.9800 . ?
C151 H15B 0.9800 . ?
C151 H15C 0.9800 . ?
C152 H15D 0.9800 . ?
C152 H15E 0.9800 . ?
C152 H15F 0.9800 . ?
C153 H15G 0.9800 . ?
C153 H15H 0.9800 . ?
C153 H15I 0.9800 . ?
C154 C155 1.391(6) . ?
C154 C167 1.461(9) . ?
C155 C156 1.3900 . ?
C155 C160 1.3900 . ?
C156 H156 0.9500 . ?
C156 C157 1.3900 . ?
C157 C158 1.3900 . ?
C157 C168 1.576(10) . ?
C158 H158 0.9500 . ?
C158 C159 1.3900 . ?
C159 H159 0.9500 . ?
C159 C160 1.3900 . ?
C160 C161 1.407(9) . ?
C161 C162 1.388(7) . ?
C167 C162 1.3900 . ?
C167 C166 1.3900 . ?
C162 C163 1.3900 . ?
C163 H163 0.9500 . ?
C163 C164 1.3900 . ?
C164 C165 1.3900 . ?
C164 C172 1.545(9) . ?
C165 H165 0.9500 . ?
C165 C166 1.3900 . ?
C166 H166 0.9500 . ?
C168 C169 1.548(14) . ?
C168 C170 1.581(13) . ?
C168 C171 1.620(10) . ?
C169 H16A 0.9800 . ?
C169 H16B 0.9800 . ?
C169 H16C 0.9800 . ?
C170 H17A 0.9800 . ?
C170 H17B 0.9800 . ?
C170 H17C 0.9800 . ?
C171 H17D 0.9800 . ?
C171 H17E 0.9800 . ?
C171 H17F 0.9800 . ?
C172 C173 1.587(8) . ?
C172 C174 1.550(11) . ?
C172 C175 1.535(12) . ?
C173 H17G 0.9800 . ?
C173 H17H 0.9800 . ?
C173 H17I 0.9800 . ?
C174 H17J 0.9800 . ?
C174 H17K 0.9800 . ?
C174 H17L 0.9800 . ?
C175 H17M 0.9800 . ?
C175 H17N 0.9800 . ?
C175 H17O 0.9800 . ?
C176 C177 1.464(11) . ?
C176 C182 1.444(9) 2_454 ?
C177 C178 1.3900 . ?
C177 C182 1.3900 . ?
C178 H178 0.9500 . ?
C178 C179 1.3900 . ?
C179 H179 0.9500 . ?
C179 C180 1.3900 . ?
C180 C181 1.3900 . ?
C180 C183 1.539(9) . ?
C181 H181 0.9500 . ?
C181 C182 1.3900 . ?
C183 C184 1.546(8) . ?
C183 C185 1.544(11) . ?
C183 C186 1.582(9) . ?
C184 H18A 0.9800 . ?
C184 H18B 0.9800 . ?
C184 H18C 0.9800 . ?
C185 H18D 0.9800 . ?
C185 H18E 0.9800 . ?
C185 H18F 0.9800 . ?
C186 H18G 0.9800 . ?
C186 H18H 0.9800 . ?
C186 H18I 0.9800 . ?
C192 H19A 0.9800 . ?
C192 H19B 0.9800 . ?
C192 H19C 0.9800 . ?

loop_
_geom_torsion_atom_site_label_1
_geom_torsion_atom_site_label_2
_geom_torsion_atom_site_label_3
_geom_torsion_atom_site_label_4
_geom_torsion
_geom_torsion_site_symmetry_1
_geom_torsion_site_symmetry_2
_geom_torsion_site_symmetry_3
_geom_torsion_site_symmetry_4
_geom_torsion_publ_flag
O1 C21 C22 C27 -2.4(12) . . . . ?
O1 C21 C22 C23 179.5(8) . . . . ?
O2 C32 C33 C38 -169.1(7) . . . . ?
O2 C32 C33 C34 3.4(11) . . . . ?
O3 C43 C44 C49 -152.3(6) . . . . ?
O3 C43 C44 C45 27.5(9) . . . . ?
N1 C7 C6 C5 -176.3(8) . . . . ?
N1 C7 C8 C3 177.2(6) . . . . ?
N1 C21 C22 C27 164.3(6) . . . . ?
N1 C21 C22 C23 -13.8(10) . . . . ?
N2 C13 C14 C9 -179.2(6) . . . . ?
N2 C13 C12 C11 179.1(7) . . . . ?
N2 C32 C33 C38 19.9(9) . . . . ?
N2 C32 C33 C34 -167.6(5) . . . . ?
N3 C19 C18 C17 166.4(6) . . . . ?
N3 C19 C20 C15 -167.1(6) . . . . ?
N3 C43 C44 C49 26.7(9) . . . . ?
N3 C43 C44 C45 -153.4(6) . . . . ?
C72 C64 C65 C66 176.1(7) . . . . ?
C1 C3 C8 C7 179.7(6) . . . . ?
C1 C9 C10 C2 -4.1(6) . . . . ?
C1 C9 C10 C11 177.9(6) . . . . ?
C1 C15 C20 C19 -179.9(6) . . . . ?
C2 C4 C3 C1 6.9(6) . . . . ?
C2 C4 C3 C8 -173.4(5) . . . . ?
C2 C10 C11 C12 -177.7(6) . . . . ?
C2 C16 C15 C1 -1.6(5) . . . . ?
C2 C16 C15 C20 178.4(5) . . . . ?
C7 N1 C21 O1 -0.4(14) . . . . ?
C7 N1 C21 C22 -167.9(7) . . . . ?
C7 C6 C5 C4 0.0 . . . . ?
C6 C7 C8 C3 0.0 . . . . ?
C6 C5 C4 C2 172.8(6) . . . . ?
C6 C5 C4 C3 0.0 . . . . ?
C5 C4 C3 C1 -179.8(5) . . . . ?
C5 C4 C3 C8 0.0 . . . . ?
C4 C2 C10 C9 56.5(6) . . . . ?
C4 C2 C10 C11 -125.7(4) . . . . ?
C4 C2 C16 C17 123.8(4) . . . . ?
C4 C2 C16 C15 -54.5(5) . . . . ?
C4 C3 C8 C7 0.0 . . . . ?
C3 C1 C9 C14 128.1(4) . . . . ?
C3 C1 C9 C10 -49.6(5) . . . . ?
C3 C1 C15 C16 59.2(4) . . . . ?
C3 C1 C15 C20 -120.8(4) . . . . ?
C3 C1 C91 O91 -42.1(9) . . . . ?
C3 C1 C91 O92 157.9(6) . . . . ?
C8 C7 C6 C5 0.0 . . . . ?
C13 N2 C32 O2 10.7(13) . . . . ?
C13 N2 C32 C33 -178.1(6) . . . . ?
C13 C14 C9 C1 -177.6(6) . . . . ?
C13 C14 C9 C10 0.0 . . . . ?
C14 C13 C12 C11 0.0 . . . . ?
C14 C9 C10 C2 178.0(5) . . . . ?
C14 C9 C10 C11 0.0 . . . . ?
C9 C1 C3 C4 48.3(5) . . . . ?
C9 C1 C3 C8 -131.5(4) . . . . ?
C9 C1 C15 C16 -53.8(5) . . . . ?
C9 C1 C15 C20 126.1(4) . . . . ?
C9 C1 C91 O91 83.9(8) . . . . ?
C9 C1 C91 O92 -76.1(8) . . . . ?
C9 C10 C11 C12 0.0 . . . . ?
C10 C2 C4 C5 128.7(4) . . . . ?
C10 C2 C4 C3 -58.2(6) . . . . ?
C10 C2 C16 C17 -127.2(4) . . . . ?
C10 C2 C16 C15 54.4(5) . . . . ?
C10 C11 C12 C13 0.0 . . . . ?
C12 C13 C14 C9 0.0 . . . . ?
C19 N3 C43 O3 12.8(14) . . . . ?
C19 N3 C43 C44 -166.1(7) . . . . ?
C19 C18 C17 C16 0.0 . . . . ?
C18 C19 C20 C15 0.0 . . . . ?
C18 C17 C16 C2 -178.3(5) . . . . ?
C18 C17 C16 C15 0.0 . . . . ?
C17 C16 C15 C1 179.9(5) . . . . ?
C17 C16 C15 C20 0.0 . . . . ?
C16 C2 C4 C5 -120.0(4) . . . . ?
C16 C2 C4 C3 53.1(5) . . . . ?
C16 C2 C10 C9 -52.6(5) . . . . ?
C16 C2 C10 C11 125.2(4) . . . . ?
C16 C15 C20 C19 0.0 . . . . ?
C15 C1 C3 C4 -61.6(5) . . . . ?
C15 C1 C3 C8 118.6(4) . . . . ?
C15 C1 C9 C14 -125.7(4) . . . . ?
C15 C1 C9 C10 56.6(6) . . . . ?
C15 C1 C91 O91 -157.5(7) . . . . ?
C15 C1 C91 O92 42.5(8) . . . . ?
C20 C19 C18 C17 0.0 . . . . ?
C21 N1 C7 C6 39.9(11) . . . . ?
C21 N1 C7 C8 -136.8(7) . . . . ?
C21 C22 C23 C24 178.1(7) . . . . ?
C24 C25 C26 C27 0.0 . . . . ?
C24 C25 C26 C28 165.4(7) . . . . ?
C24 C54 C55 C56 6.5(9) . . . . ?
C24 C54 C55 C60 -171.9(5) . . . . ?
C24 C54 C67 C62 -178.9(6) . . . . ?
C24 C54 C67 C66 -1.1(10) . . . . ?
C25 C24 C23 C22 0.0 . . . . ?
C25 C24 C54 C55 60.9(9) . . . . ?
C25 C24 C54 C67 -122.0(7) . . . . ?
C25 C26 C27 C22 0.0 . . . . ?
C25 C26 C28 C29 169.3(7) . . . . ?
C25 C26 C28 C30 50.6(9) . . . . ?
C25 C26 C28 C31 -73.8(8) . . . . ?
C26 C27 C22 C21 -178.1(6) . . . . ?
C26 C27 C22 C23 0.0 . . . . ?
C27 C26 C28 C29 -24.9(10) . . . . ?
C27 C26 C28 C30 -143.6(6) . . . . ?
C27 C26 C28 C31 92.0(6) . . . . ?
C27 C22 C23 C24 0.0 . . . . ?
C23 C24 C25 C26 0.0 . . . . ?
C23 C24 C54 C55 -115.0(6) . . . . ?
C23 C24 C54 C67 62.1(10) . . . . ?
C28 C26 C27 C22 -166.1(6) . . . . ?
C32 N2 C13 C14 -175.1(6) . . . . ?
C32 N2 C13 C12 5.7(10) . . . . ?
C32 C33 C38 C37 172.2(6) . . . . ?
C32 C33 C34 C35 -172.7(6) . . . . ?
C33 C38 C37 C36 0.0 . . . . ?
C33 C38 C37 C76 178.5(5) . . . . ?
C38 C33 C34 C35 0.0 . . . . ?
C38 C37 C36 C35 0.0 . . . . ?
C38 C37 C76 C77 72.5(8) . . . . ?
C38 C37 C76 C82 -109.9(7) . . . 2_353 ?
C37 C36 C35 C34 0.0 . . . . ?
C37 C36 C35 C39 -170.9(7) . . . . ?
C37 C76 C77 C78 -5.5(8) . . . . ?
C37 C76 C77 C82 -177.6(5) . . . . ?
C36 C37 C76 C77 -108.9(7) . . . . ?
C36 C37 C76 C82 68.7(8) . . . 2_353 ?
C36 C35 C34 C33 0.0 . . . . ?
C36 C35 C39 C40 160.5(9) . . . . ?
C36 C35 C39 C41 -69.5(10) . . . . ?
C36 C35 C39 C42 47.2(10) . . . . ?
C34 C33 C38 C37 0.0 . . . . ?
C34 C35 C39 C40 -10.3(12) . . . . ?
C34 C35 C39 C41 119.6(8) . . . . ?
C34 C35 C39 C42 -123.7(8) . . . . ?
C39 C35 C34 C33 170.8(7) . . . . ?
C43 N3 C19 C18 -9.3(10) . . . . ?
C43 N3 C19 C20 157.5(7) . . . . ?
C43 C44 C49 C48 179.8(5) . . . . ?
C43 C44 C45 C46 -179.8(6) . . . . ?
C44 C49 C48 C47 0.0 . . . . ?
C44 C49 C48 C61 -176.7(5) . . . 2_353 ?
C49 C44 C45 C46 0.0 . . . . ?
C49 C48 C47 C46 0.0 . . . . ?
C48 C47 C46 C45 0.0 . . . . ?
C48 C47 C46 C50 179.6(6) . . . . ?
C48 C61 C62 C67 -168.0(14) 2_353 . . . ?
C48 C61 C62 C63 8.3(16) 2_353 . . . ?
C47 C46 C45 C44 0.0 . . . . ?
C47 C46 C50 C51 169.1(7) . . . . ?
C47 C46 C50 C52 46.0(8) . . . . ?
C47 C46 C50 C53 -72.2(8) . . . . ?
C45 C44 C49 C48 0.0 . . . . ?
C45 C46 C50 C51 -11.4(10) . . . . ?
C45 C46 C50 C52 -134.4(7) . . . . ?
C45 C46 C50 C53 107.4(7) . . . . ?
C50 C46 C45 C44 -179.6(6) . . . . ?
C54 C24 C25 C26 -175.9(6) . . . . ?
C54 C24 C23 C22 175.9(6) . . . . ?
C54 C55 C56 C57 -178.3(7) . . . . ?
C54 C55 C60 C59 178.4(6) . . . . ?
C54 C55 C60 C61 -12.5(8) . . . . ?
C54 C67 C62 C61 -6.0(8) . . . . ?
C54 C67 C62 C63 177.8(6) . . . . ?
C54 C67 C66 C65 -177.8(7) . . . . ?
C55 C54 C67 C62 -1.9(9) . . . . ?
C55 C54 C67 C66 175.9(5) . . . . ?
C55 C56 C57 C58 0.0 . . . . ?
C55 C56 C57 C68 178.3(7) . . . . ?
C55 C60 C61 C48 177.4(15) . . . 2_353 ?
C55 C60 C61 C62 5.2(10) . . . . ?
C56 C55 C60 C59 0.0 . . . . ?
C56 C55 C60 C61 169.1(8) . . . . ?
C56 C57 C58 C59 0.0 . . . . ?
C56 C57 C68 C69 16.1(9) . . . . ?
C56 C57 C68 C70 128.4(5) . . . . ?
C56 C57 C68 C71 -121.3(6) . . . . ?
C57 C58 C59 C60 0.0 . . . . ?
C58 C57 C68 C69 -165.5(6) . . . . ?
C58 C57 C68 C70 -53.3(7) . . . . ?
C58 C57 C68 C71 57.0(8) . . . . ?
C58 C59 C60 C55 0.0 . . . . ?
C58 C59 C60 C61 -170.0(7) . . . . ?
C59 C60 C61 C48 -13.1(17) . . . 2_353 ?
C59 C60 C61 C62 174.8(5) . . . . ?
C60 C55 C56 C57 0.0 . . . . ?
C60 C61 C62 C67 4.9(10) . . . . ?
C60 C61 C62 C63 -178.8(6) . . . . ?
C61 C48 C47 C46 176.7(6) 2_353 . . . ?
C61 C62 C63 C64 -176.4(6) . . . . ?
C67 C54 C55 C56 -170.7(6) . . . . ?
C67 C54 C55 C60 10.9(9) . . . . ?
C67 C62 C63 C64 0.0 . . . . ?
C62 C67 C66 C65 0.0 . . . . ?
C62 C63 C64 C72 -175.9(7) . . . . ?
C62 C63 C64 C65 0.0 . . . . ?
C63 C64 C65 C66 0.0 . . . . ?
C64 C65 C66 C67 0.0 . . . . ?
C66 C67 C62 C61 176.2(7) . . . . ?
C66 C67 C62 C63 0.0 . . . . ?
C68 C57 C58 C59 -178.3(7) . . . . ?
C73 C72 C64 C63 123.9(6) . . . . ?
C73 C72 C64 C65 -52.1(8) . . . . ?
C74 C72 C64 C63 -116.0(6) . . . . ?
C74 C72 C64 C65 68.0(7) . . . . ?
C75 C72 C64 C63 9.0(11) . . . . ?
C75 C72 C64 C65 -167.0(7) . . . . ?
C76 C37 C36 C35 -178.6(5) . . . . ?
C76 C77 C78 C79 -172.3(6) . . . . ?
C76 C77 C82 C76 -10.6(5) . . . 2_353 ?
C76 C77 C82 C81 171.9(6) . . . . ?
C77 C78 C79 C80 0.0 . . . . ?
C78 C77 C82 C76 177.5(5) . . . 2_353 ?
C78 C77 C82 C81 0.0 . . . . ?
C78 C79 C80 C81 0.0 . . . . ?
C78 C79 C80 C83 173.6(6) . . . . ?
C79 C80 C81 C82 0.0 . . . . ?
C79 C80 C83 C84 -69.3(7) . . . . ?
C79 C80 C83 C85 174.4(6) . . . . ?
C79 C80 C83 C86 53.6(8) . . . . ?
C80 C81 C82 C76 -177.5(5) . . . 2_353 ?
C80 C81 C82 C77 0.0 . . . . ?
C81 C80 C83 C84 104.3(6) . . . . ?
C81 C80 C83 C85 -11.9(9) . . . . ?
C81 C80 C83 C86 -132.7(6) . . . . ?
C82 C76 C77 C78 176.9(5) 2_353 . . . ?
C82 C76 C77 C82 4.8(11) 2_353 . . . ?
C82 C77 C78 C79 0.0 . . . . ?
C83 C80 C81 C82 -173.6(6) . . . . ?
C91 C1 C3 C4 175.1(5) . . . . ?
C91 C1 C3 C8 -4.6(8) . . . . ?
C91 C1 C9 C14 -1.8(9) . . . . ?
C91 C1 C9 C10 -179.6(5) . . . . ?
C91 C1 C15 C16 -175.8(5) . . . . ?
C91 C1 C15 C20 4.2(8) . . . . ?
C92 O92 C91 O91 23.2(12) . . . . ?
C92 O92 C91 C1 178.6(6) . . . . ?
O101 C121 C122 C123 24.6(6) . . . . ?
O101 C121 C122 C127 -165.4(6) . . . . ?
O102 C132 C133 C134 -10.7(13) . . . . ?
O102 C132 C133 C138 171.9(8) . . . . ?
O103 C143 C144 C149 151.9(8) . . . . ?
O103 C143 C144 C145 -21.0(11) . . . . ?
N101 C107 C106 C105 -179.96(11) . . . . ?
N101 C121 C122 C123 -155.5(5) . . . . ?
N101 C121 C122 C127 14.5(6) . . . . ?
N102 C113 C112 C111 -169.4(10) . . . . ?
N102 C113 C114 C109 169.9(9) . . . . ?
N102 C132 C133 C134 173.2(10) . . . . ?
N102 C132 C133 C138 -4.2(15) . . . . ?
N103 C119 C118 C117 -177.2(7) . . . . ?
N103 C143 C144 C149 -23.5(11) . . . . ?
N103 C143 C144 C145 163.6(7) . . . . ?
C101 C103 C108 C107 -179.8(8) . . . . ?
C101 C103 C104 C102 4.7(8) . . . . ?
C101 C103 C104 C105 179.9(7) . . . . ?
C101 C109 C114 C113 -170.9(10) . . . . ?
C101 C115 C120 C119 -169.9(7) . . . . ?
C101 C115 C116 C102 3.9(7) . . . . ?
C101 C115 C116 C117 170.0(7) . . . . ?
C102 C110 C109 C101 -11.4(10) . . . . ?
C102 C110 C109 C114 176.9(10) . . . . ?
C103 C101 C109 C110 62.0(7) . . . . ?
C103 C101 C109 C114 -126.6(6) . . . . ?
C103 C101 C115 C120 111.8(6) . . . . ?
C103 C101 C115 C116 -58.1(7) . . . . ?
C103 C101 C191 O191 -161.6(10) . . . . ?
C103 C101 C191 O192 32.4(18) . . . . ?
C103 C108 C107 N101 179.95(14) . . . . ?
C103 C108 C107 C106 0.0 . . . . ?
C108 C103 C104 C102 -175.2(7) . . . . ?
C108 C103 C104 C105 0.0 . . . . ?
C108 C107 C106 C105 0.0 . . . . ?
C107 N101 C121 O101 30.4(9) . . . . ?
C107 N101 C121 C122 -149.5(8) . . . . ?
C107 C106 C105 C104 0.0 . . . . ?
C106 C105 C104 C102 174.1(9) . . . . ?
C106 C105 C104 C103 0.0 . . . . ?
C104 C102 C110 C111 126.0(7) . . . . ?
C104 C102 C110 C109 -50.6(11) . . . . ?
C104 C102 C116 C115 59.1(7) . . . . ?
C104 C102 C116 C117 -105.0(6) . . . . ?
C104 C103 C108 C107 0.0 . . . . ?
C113 N102 C132 O102 -1(2) . . . . ?
C113 N102 C132 C133 174.8(10) . . . . ?
C113 C112 C111 C110 0.0 . . . . ?
C112 C113 C114 C109 0.0 . . . . ?
C112 C111 C110 C102 -176.4(12) . . . . ?
C112 C111 C110 C109 0.0 . . . . ?
C111 C110 C109 C101 171.8(9) . . . . ?
C111 C110 C109 C114 0.0 . . . . ?
C110 C102 C104 C103 54.1(11) . . . . ?
C110 C102 C104 C105 -120.5(8) . . . . ?
C110 C102 C116 C115 -61.5(7) . . . . ?
C110 C102 C116 C117 134.4(6) . . . . ?
C110 C109 C114 C113 0.0 . . . . ?
C109 C101 C103 C108 124.1(5) . . . . ?
C109 C101 C103 C104 -55.8(7) . . . . ?
C109 C101 C115 C120 -146.4(6) . . . . ?
C109 C101 C115 C116 43.7(9) . . . . ?
C109 C101 C191 O191 86.5(15) . . . . ?
C109 C101 C191 O192 -79.6(15) . . . . ?
C114 C113 C112 C111 0.0 . . . . ?
C115 C101 C103 C108 -128.6(5) . . . . ?
C115 C101 C103 C104 51.6(8) . . . . ?
C115 C101 C109 C110 -41.2(9) . . . . ?
C115 C101 C109 C114 130.1(7) . . . . ?
C115 C101 C191 O191 -40.5(15) . . . . ?
C115 C101 C191 O192 153.4(12) . . . . ?
C115 C120 C119 N103 177.4(6) . . . . ?
C115 C120 C119 C118 0.0 . . . . ?
C120 C115 C116 C102 -166.1(6) . . . . ?
C120 C115 C116 C117 0.0 . . . . ?
C120 C119 C118 C117 0.0 . . . . ?
C119 N103 C143 O103 -4.1(16) . . . . ?
C119 N103 C143 C144 171.3(8) . . . . ?
C119 C118 C117 C116 0.0 . . . . ?
C118 C117 C116 C102 162.5(8) . . . . ?
C118 C117 C116 C115 0.0 . . . . ?
C116 C102 C104 C103 -63.4(7) . . . . ?
C116 C102 C104 C105 122.0(7) . . . . ?
C116 C102 C110 C111 -117.9(8) . . . . ?
C116 C102 C110 C109 65.5(8) . . . . ?
C116 C115 C120 C119 0.0 . . . . ?
C121 N101 C107 C108 109.2(8) . . . . ?
C121 N101 C107 C106 -70.9(8) . . . . ?
C121 C122 C127 C126 -169.5(5) . . . . ?
C126 C125 C124 C123 0.0 . . . . ?
C126 C125 C124 C128 172.5(7) . . . . ?
C126 C154 C155 C156 -0.6(10) . . . . ?
C126 C154 C155 C160 174.5(6) . . . . ?
C126 C154 C167 C162 178.3(6) . . . . ?
C126 C154 C167 C166 5.1(10) . . . . ?
C125 C126 C127 C122 0.0 . . . . ?
C125 C126 C154 C155 -58.9(10) . . . . ?
C125 C126 C154 C167 117.2(7) . . . . ?
C125 C124 C123 C122 0.0 . . . . ?
C125 C124 C128 C129 -4.1(11) . . . . ?
C125 C124 C128 C130 118.1(6) . . . . ?
C125 C124 C128 C131 -124.8(8) . . . . ?
C124 C123 C122 C121 170.5(5) . . . . ?
C124 C123 C122 C127 0.0 . . . . ?
C123 C124 C128 C129 168.4(7) . . . . ?
C123 C124 C128 C130 -69.4(7) . . . . ?
C123 C124 C128 C131 47.7(10) . . . . ?
C123 C122 C127 C126 0.0 . . . . ?
C127 C126 C125 C124 0.0 . . . . ?
C127 C126 C154 C155 120.6(7) . . . . ?
C127 C126 C154 C167 -63.4(10) . . . . ?
C128 C124 C123 C122 -172.5(7) . . . . ?
C132 N102 C113 C112 -24.1(17) . . . . ?
C132 N102 C113 C114 166.2(12) . . . . ?
C132 C133 C134 C135 -177.4(7) . . . . ?
C132 C133 C138 C137 177.3(7) . . . . ?
C133 C134 C135 C136 0.0 . . . . ?
C133 C134 C135 C139 176.9(6) . . . . ?
C134 C133 C138 C137 0.0 . . . . ?
C134 C135 C136 C137 0.0 . . . . ?
C134 C135 C139 C140 -96.8(6) . . . . ?
C134 C135 C139 C141 23.0(9) . . . . ?
C134 C135 C139 C142 137.5(5) . . . . ?
C135 C136 C137 C138 0.0 . . . . ?
C135 C136 C137 C176 172.7(7) . . . . ?
C136 C135 C139 C140 80.1(7) . . . . ?
C136 C135 C139 C141 -160.1(6) . . . . ?
C136 C135 C139 C142 -45.6(6) . . . . ?
C136 C137 C138 C133 0.0 . . . . ?
C136 C137 C176 C177 114.6(7) . . . . ?
C136 C137 C176 C182 -64.2(11) . . . 2_454 ?
C137 C176 C177 C178 10.1(10) . . . . ?
C137 C176 C177 C182 -176.1(5) . . . . ?
C138 C133 C134 C135 0.0 . . . . ?
C138 C137 C176 C177 -72.5(8) . . . . ?
C138 C137 C176 C182 108.7(9) . . . 2_454 ?
C139 C135 C136 C137 -177.0(6) . . . . ?
C143 N103 C119 C120 -175.2(9) . . . . ?
C143 N103 C119 C118 2.1(13) . . . . ?
C143 C144 C149 C148 -172.6(6) . . . . ?
C143 C144 C145 C146 173.2(6) . . . . ?
C144 C149 C148 C147 0.0 . . . . ?
C144 C149 C148 C161 -178.9(5) . . . 2_454 ?
C149 C144 C145 C146 0.0 . . . . ?
C149 C148 C147 C146 0.0 . . . . ?
C148 C147 C146 C145 0.0 . . . . ?
C148 C147 C146 C150 -179.2(6) . . . . ?
C148 C161 C162 C167 172.0(15) 2_454 . . . ?
C148 C161 C162 C163 -6.3(17) 2_454 . . . ?
C147 C146 C145 C144 0.0 . . . . ?
C147 C146 C150 C151 -52.4(9) . . . . ?
C147 C146 C150 C152 -164.1(8) . . . . ?
C147 C146 C150 C153 64.0(10) . . . . ?
C145 C144 C149 C148 0.0 . . . . ?
C145 C146 C150 C151 128.4(7) . . . . ?
C145 C146 C150 C152 16.7(11) . . . . ?
C145 C146 C150 C153 -115.2(9) . . . . ?
C150 C146 C145 C144 179.1(7) . . . . ?
C154 C126 C125 C124 179.5(7) . . . . ?
C154 C126 C127 C122 -179.5(7) . . . . ?
C154 C155 C156 C157 175.3(6) . . . . ?
C154 C155 C160 C159 -174.9(7) . . . . ?
C154 C155 C160 C161 5.3(8) . . . . ?
C154 C167 C162 C161 8.7(8) . . . . ?
C154 C167 C162 C163 -173.0(7) . . . . ?
C154 C167 C166 C165 173.3(7) . . . . ?
C155 C154 C167 C162 -5.4(10) . . . . ?
C155 C154 C167 C166 -178.5(5) . . . . ?
C155 C156 C157 C158 0.0 . . . . ?
C155 C156 C157 C168 164.2(7) . . . . ?
C155 C160 C161 C148 -178.6(15) . . . 2_454 ?
C155 C160 C161 C162 -1.7(11) . . . . ?
C156 C155 C160 C159 0.0 . . . . ?
C156 C155 C160 C161 -179.8(7) . . . . ?
C156 C157 C158 C159 0.0 . . . . ?
C156 C157 C168 C169 -102.6(7) . . . . ?
C156 C157 C168 C170 124.0(7) . . . . ?
C156 C157 C168 C171 22.7(10) . . . . ?
C157 C158 C159 C160 0.0 . . . . ?
C158 C157 C168 C169 62.3(7) . . . . ?
C158 C157 C168 C170 -71.1(8) . . . . ?
C158 C157 C168 C171 -172.4(6) . . . . ?
C158 C159 C160 C155 0.0 . . . . ?
C158 C159 C160 C161 179.8(7) . . . . ?
C159 C160 C161 C148 1.5(17) . . . 2_454 ?
C159 C160 C161 C162 178.4(6) . . . . ?
C160 C155 C156 C157 0.0 . . . . ?
C160 C161 C162 C167 -5.0(11) . . . . ?
C160 C161 C162 C163 176.7(6) . . . . ?
C161 C148 C147 C146 178.9(5) 2_454 . . . ?
C161 C162 C163 C164 178.3(8) . . . . ?
C167 C154 C155 C156 -176.9(6) . . . . ?
C167 C154 C155 C160 -1.8(10) . . . . ?
C167 C162 C163 C164 0.0 . . . . ?
C162 C167 C166 C165 0.0 . . . . ?
C162 C163 C164 C165 0.0 . . . . ?
C162 C163 C164 C172 168.3(7) . . . . ?
C163 C164 C165 C166 0.0 . . . . ?
C163 C164 C172 C173 11.4(10) . . . . ?
C163 C164 C172 C174 -111.6(6) . . . . ?
C163 C164 C172 C175 124.9(5) . . . . ?
C164 C165 C166 C167 0.0 . . . . ?
C165 C164 C172 C173 179.9(6) . . . . ?
C165 C164 C172 C174 56.9(8) . . . . ?
C165 C164 C172 C175 -66.6(7) . . . . ?
C166 C167 C162 C161 -178.3(7) . . . . ?
C166 C167 C162 C163 0.0 . . . . ?
C168 C157 C158 C159 -165.3(7) . . . . ?
C172 C164 C165 C166 -168.5(7) . . . . ?
C176 C137 C138 C133 -173.0(6) . . . . ?
C176 C177 C178 C179 173.6(7) . . . . ?
C176 C177 C182 C176 3.0(4) . . . 2_454 ?
C176 C177 C182 C181 -174.2(6) . . . . ?
C177 C178 C179 C180 0.0 . . . . ?
C178 C177 C182 C176 177.2(7) . . . 2_454 ?
C178 C177 C182 C181 0.0 . . . . ?
C178 C179 C180 C181 0.0 . . . . ?
C178 C179 C180 C183 -179.5(6) . . . . ?
C179 C180 C181 C182 0.0 . . . . ?
C179 C180 C183 C184 -176.6(5) . . . . ?
C179 C180 C183 C185 54.3(6) . . . . ?
C179 C180 C183 C186 -58.7(6) . . . . ?
C180 C181 C182 C176 -177.3(6) . . . 2_454 ?
C180 C181 C182 C177 0.0 . . . . ?
C181 C180 C183 C184 3.9(8) . . . . ?
C181 C180 C183 C185 -125.3(5) . . . . ?
C181 C180 C183 C186 121.8(5) . . . . ?
C182 C176 C177 C178 -171.2(7) 2_454 . . . ?
C182 C176 C177 C182 2.6(13) 2_454 . . . ?
C182 C177 C178 C179 0.0 . . . . ?
C183 C180 C181 C182 179.5(6) . . . . ?
C191 C101 C103 C108 3.6(13) . . . . ?
C191 C101 C103 C104 -176.3(9) . . . . ?
C191 C101 C109 C110 -176.3(9) . . . . ?
C191 C101 C109 C114 -5.0(14) . . . . ?
C191 C101 C115 C120 -15.9(12) . . . . ?
C191 C101 C115 C116 174.1(8) . . . . ?
C192 O192 C191 O191 -12(2) . . . . ?
C192 O192 C191 C101 154.6(14) . . . . ?

loop_
_twin_individual_id
_twin_individual_mass_fraction_refined
1 0.4(2)
2 0.6(2)

loop_
_smtbx_masks_void_nr
_smtbx_masks_void_average_x
_smtbx_masks_void_average_y
_smtbx_masks_void_average_z
_smtbx_masks_void_volume
_smtbx_masks_void_count_electrons
_smtbx_masks_void_content
1 -0.597 -0.864 -0.024 9339.5 1191.9 '30 THF'
2 0.000 0.683 0.500 480.3 137.1 '3 THF'
3 0.000 0.682 0.000 484.7 147.3 '4 THF'
4 0.500 0.182 0.000 484.7 147.3 '4 THF'
5 0.500 0.183 0.500 480.3 137.1 '3 THF'
